data_4122457
loop_
_publ_author_name
'Li, Feng'
'Sevov, Slavi C.'

_publ_section_title
;
 Synthesis, structures, and solution dynamics of tetrasubstituted
 nine-atom germanium deltahedral clusters.
;
_journal_issue 34
_journal_name_full 'Journal of the American Chemical Society'
_journal_page_first 12056
_journal_page_last 12063
_journal_paper_doi 10.1021/ja505826x
_journal_volume 136
_journal_year 2014
_chemical_formula_moiety 'C27 H81 Ge9 Si12 Tl'
_chemical_formula_sum 'C27 H81 Ge9 Si12 Tl'
_chemical_formula_weight 1600.68
_chemical_name_systematic
; 
 Ge9Tl-(Si(Si(CH3)3)3)3 
;
_space_group_IT_number 2
_symmetry_cell_setting triclinic
_symmetry_space_group_name_Hall '-P 1'
_symmetry_space_group_name_H-M 'P -1'
_atom_sites_solution_hydrogens geom
_atom_sites_solution_primary direct
_atom_sites_solution_secondary difmap
_audit_creation_method SHELXL-97
_cell_angle_alpha 88.995(3)
_cell_angle_beta 83.354(3)
_cell_angle_gamma 87.937(3)
_cell_formula_units_Z 4
_cell_length_a 9.4878(13)
_cell_length_b 23.854(3)
_cell_length_c 28.076(4)
_cell_measurement_reflns_used 9866
_cell_measurement_temperature 120(2)
_cell_measurement_theta_max 26.45
_cell_measurement_theta_min 2.31
_cell_volume 6306.9(15)
_computing_cell_refinement 'Bruker SAINT v7.60A'
_computing_data_collection 'Bruker APEX-II v2008-6'
_computing_data_reduction 'Bruker SAINT v7.60A'
_computing_molecular_graphics SHELXL-XP
_computing_publication_material SHELXTL
_computing_structure_refinement 'SHELXL-97 (Sheldrick, 2008)'
_computing_structure_solution 'SHELXS-97 (Sheldrick, 2008)'
_diffrn_ambient_temperature 120(2)
_diffrn_detector_area_resol_mean 83.33
_diffrn_measured_fraction_theta_full 0.987
_diffrn_measured_fraction_theta_max 0.987
_diffrn_measurement_device_type 'Bruker APEX-II'
_diffrn_measurement_method 'combination of \w/2\q-scans and \f-scans'
_diffrn_radiation_monochromator graphite
_diffrn_radiation_source 'fine-focus sealed tube'
_diffrn_radiation_type MoK\a
_diffrn_radiation_wavelength 0.71073
_diffrn_reflns_av_R_equivalents 0.0742
_diffrn_reflns_av_sigmaI/netI 0.0721
_diffrn_reflns_limit_h_max 11
_diffrn_reflns_limit_h_min -11
_diffrn_reflns_limit_k_max 27
_diffrn_reflns_limit_k_min -29
_diffrn_reflns_limit_l_max 35
_diffrn_reflns_limit_l_min -33
_diffrn_reflns_number 56106
_diffrn_reflns_theta_full 26.36
_diffrn_reflns_theta_max 26.36
_diffrn_reflns_theta_min 0.73
_exptl_absorpt_coefficient_mu 7.014
_exptl_absorpt_correction_T_max 0.5406
_exptl_absorpt_correction_T_min 0.1273
_exptl_absorpt_correction_type empirical
_exptl_absorpt_process_details 'Sheldrick, 2008'
_exptl_crystal_colour red
_exptl_crystal_density_diffrn 1.686
_exptl_crystal_density_method 'not measured'
_exptl_crystal_description needle
_exptl_crystal_F_000 3120
_exptl_crystal_size_max 0.50
_exptl_crystal_size_mid 0.20
_exptl_crystal_size_min 0.10
_refine_diff_density_max 2.460
_refine_diff_density_min -1.765
_refine_diff_density_rms 0.164
_refine_ls_extinction_method none
_refine_ls_goodness_of_fit_ref 0.988
_refine_ls_hydrogen_treatment constr
_refine_ls_matrix_type full
_refine_ls_number_parameters 883
_refine_ls_number_reflns 25454
_refine_ls_number_restraints 0
_refine_ls_restrained_S_all 0.988
_refine_ls_R_factor_all 0.0490
_refine_ls_R_factor_gt 0.0348
_refine_ls_shift/su_max 0.002
_refine_ls_shift/su_mean 0.000
_refine_ls_structure_factor_coef Fsqd
_refine_ls_weighting_details 'calc w=1/[\s^2^(Fo^2^)+(0.0419P)^2^+0.0000P] where P=(Fo^2^+2Fc^2^)/3'
_refine_ls_weighting_scheme calc
_refine_ls_wR_factor_gt 0.0781
_refine_ls_wR_factor_ref 0.0898
_reflns_number_gt 20251
_reflns_number_total 25454
_reflns_threshold_expression >2sigma(I)
_cod_data_source_file ja505826x_si_002.cif
_cod_data_source_block lf057
_cod_depositor_comments
;
The following automatic conversions were performed:

'_symmetry_cell_setting' value 'Triclinic' changed to 'triclinic'
according to
/usr/data/users/saulius/crontab/automatic-downloads/rss-feeds/ACS/lib/dictionaries/cif_core.dic
dictionary named 'cif_core.dic' version 2.4.2 from 2011-04-26.

Automatic conversion script
Id: cif_fix_values 2281 2013-09-26 08:29:07Z andrius 

 Adding full bibliography for 4122457--4122459.cif.
;
_cod_original_cell_volume 6307.0(15)
_cod_original_sg_symbol_H-M P-1
_cod_database_code 4122457

loop_
_symmetry_equiv_pos_as_xyz
'x, y, z'
'-x, -y, -z'

loop_
_atom_site_label
_atom_site_type_symbol
_atom_site_fract_x
_atom_site_fract_y
_atom_site_fract_z
_atom_site_U_iso_or_equiv
_atom_site_adp_type
_atom_site_occupancy
_atom_site_symmetry_multiplicity
_atom_site_calc_flag
_atom_site_refinement_flags
Ge1 Ge 0.93561(5) 0.33014(2) 0.834729(17) 0.01653(11) Uani 1 1 d .
Ge2 Ge 1.17518(5) 0.27984(2) 0.838711(17) 0.01803(11) Uani 1 1 d .
Ge3 Ge 1.10401(5) 0.33963(2) 0.757867(17) 0.01790(11) Uani 1 1 d .
Ge4 Ge 0.78679(5) 0.28940(2) 0.775201(17) 0.01850(11) Uani 1 1 d .
Ge5 Ge 0.86725(5) 0.23080(2) 0.855997(17) 0.01713(11) Uani 1 1 d .
Ge6 Ge 1.24930(5) 0.24482(2) 0.750979(18) 0.01894(11) Uani 1 1 d .
Ge7 Ge 1.00214(5) 0.25660(2) 0.716333(17) 0.01579(10) Uani 1 1 d .
Ge8 Ge 0.86227(5) 0.18335(2) 0.772911(18) 0.01797(11) Uani 1 1 d .
Ge9 Ge 1.09552(5) 0.18263(2) 0.815004(17) 0.01635(11) Uani 1 1 d .
Tl1 Tl 1.13211(2) 0.136686(8) 0.712786(7) 0.02949(6) Uani 1 1 d .
Si1 Si 0.84473(13) 0.40468(5) 0.88697(4) 0.0136(3) Uani 1 1 d .
Si2 Si 0.96798(14) 0.48442(6) 0.85787(5) 0.0188(3) Uani 1 1 d .
Si3 Si 0.59709(14) 0.41006(6) 0.88248(5) 0.0191(3) Uani 1 1 d .
Si4 Si 0.89424(14) 0.38066(6) 0.96527(4) 0.0185(3) Uani 1 1 d .
Si5 Si 0.95664(13) 0.28251(5) 0.63598(4) 0.0149(3) Uani 1 1 d .
Si6 Si 0.84044(15) 0.37152(6) 0.63382(5) 0.0228(3) Uani 1 1 d .
Si7 Si 0.80945(14) 0.21591(6) 0.60776(5) 0.0192(3) Uani 1 1 d .
Si8 Si 1.17977(15) 0.28319(7) 0.58886(5) 0.0240(3) Uani 1 1 d .
Si9 Si 1.17162(13) 0.11204(5) 0.86990(4) 0.0152(3) Uani 1 1 d .
Si10 Si 1.08982(17) 0.13515(7) 0.95021(5) 0.0282(3) Uani 1 1 d .
Si11 Si 1.08553(15) 0.02405(6) 0.85278(5) 0.0242(3) Uani 1 1 d .
Si12 Si 1.42145(14) 0.10858(6) 0.85883(5) 0.0247(3) Uani 1 1 d .
C1 C 0.9160(7) 0.5442(2) 0.89970(19) 0.0350(14) Uani 1 1 d .
H1A H 0.9669 0.5776 0.8879 0.053 Uiso 1 1 calc R
H1B H 0.9405 0.5341 0.9318 0.053 Uiso 1 1 calc R
H1C H 0.8135 0.5520 0.9012 0.053 Uiso 1 1 calc R
C2 C 1.1641(5) 0.4679(3) 0.8568(2) 0.0406(16) Uani 1 1 d .
H2A H 1.2173 0.5007 0.8447 0.061 Uiso 1 1 calc R
H2B H 1.1911 0.4361 0.8357 0.061 Uiso 1 1 calc R
H2C H 1.1858 0.4585 0.8893 0.061 Uiso 1 1 calc R
C3 C 0.9327(6) 0.5043(2) 0.79530(18) 0.0291(12) Uani 1 1 d .
H3A H 0.9860 0.5375 0.7847 0.044 Uiso 1 1 calc R
H3B H 0.8310 0.5125 0.7948 0.044 Uiso 1 1 calc R
H3C H 0.9628 0.4731 0.7738 0.044 Uiso 1 1 calc R
C4 C 0.5128(6) 0.4643(2) 0.92521(19) 0.0317(13) Uani 1 1 d .
H4A H 0.4102 0.4666 0.9234 0.048 Uiso 1 1 calc R
H4B H 0.5534 0.5008 0.9167 0.048 Uiso 1 1 calc R
H4C H 0.5307 0.4538 0.9579 0.048 Uiso 1 1 calc R
C5 C 0.5154(6) 0.3406(2) 0.8987(2) 0.0345(14) Uani 1 1 d .
H5A H 0.4130 0.3437 0.8966 0.052 Uiso 1 1 calc R
H5B H 0.5320 0.3299 0.9315 0.052 Uiso 1 1 calc R
H5C H 0.5586 0.3120 0.8765 0.052 Uiso 1 1 calc R
C6 C 0.5627(5) 0.4302(2) 0.81988(18) 0.0293(12) Uani 1 1 d .
H6A H 0.4601 0.4324 0.8181 0.044 Uiso 1 1 calc R
H6B H 0.6070 0.4020 0.7975 0.044 Uiso 1 1 calc R
H6C H 0.6029 0.4668 0.8114 0.044 Uiso 1 1 calc R
C7 C 0.8158(6) 0.4373(2) 1.00731(18) 0.0315(13) Uani 1 1 d .
H7A H 0.8357 0.4278 1.0400 0.047 Uiso 1 1 calc R
H7B H 0.7129 0.4404 1.0064 0.047 Uiso 1 1 calc R
H7C H 0.8581 0.4732 0.9974 0.047 Uiso 1 1 calc R
C8 C 0.8099(6) 0.3124(2) 0.98447(18) 0.0302(12) Uani 1 1 d .
H8A H 0.8307 0.3025 1.0170 0.045 Uiso 1 1 calc R
H8B H 0.8483 0.2828 0.9624 0.045 Uiso 1 1 calc R
H8C H 0.7069 0.3164 0.9840 0.045 Uiso 1 1 calc R
C9 C 1.0904(5) 0.3733(2) 0.96903(18) 0.0284(12) Uani 1 1 d .
H9A H 1.1070 0.3633 1.0020 0.043 Uiso 1 1 calc R
H9B H 1.1349 0.4089 0.9598 0.043 Uiso 1 1 calc R
H9C H 1.1317 0.3438 0.9473 0.043 Uiso 1 1 calc R
C10 C 0.9175(6) 0.4235(2) 0.6716(2) 0.0351(14) Uani 1 1 d .
H10A H 0.8663 0.4597 0.6697 0.053 Uiso 1 1 calc R
H10B H 1.0180 0.4279 0.6600 0.053 Uiso 1 1 calc R
H10C H 0.9086 0.4102 0.7050 0.053 Uiso 1 1 calc R
C11 C 0.6460(5) 0.3662(2) 0.6544(2) 0.0321(13) Uani 1 1 d .
H11A H 0.5995 0.4035 0.6533 0.048 Uiso 1 1 calc R
H11B H 0.6333 0.3515 0.6874 0.048 Uiso 1 1 calc R
H11C H 0.6036 0.3410 0.6333 0.048 Uiso 1 1 calc R
C12 C 0.8614(7) 0.3995(2) 0.5705(2) 0.0392(15) Uani 1 1 d .
H12A H 0.8134 0.4365 0.5694 0.059 Uiso 1 1 calc R
H12B H 0.8192 0.3738 0.5497 0.059 Uiso 1 1 calc R
H12C H 0.9625 0.4028 0.5593 0.059 Uiso 1 1 calc R
C13 C 0.6594(5) 0.1979(2) 0.65493(18) 0.0268(12) Uani 1 1 d .
H13A H 0.6001 0.1702 0.6422 0.040 Uiso 1 1 calc R
H13B H 0.6018 0.2318 0.6637 0.040 Uiso 1 1 calc R
H13C H 0.6983 0.1821 0.6833 0.040 Uiso 1 1 calc R
C14 C 0.9165(6) 0.1520(2) 0.5882(2) 0.0319(13) Uani 1 1 d .
H14A H 0.8547 0.1245 0.5765 0.048 Uiso 1 1 calc R
H14B H 0.9609 0.1358 0.6153 0.048 Uiso 1 1 calc R
H14C H 0.9903 0.1619 0.5623 0.048 Uiso 1 1 calc R
C15 C 0.7305(6) 0.2452(2) 0.55377(19) 0.0336(13) Uani 1 1 d .
H15A H 0.6693 0.2175 0.5421 0.050 Uiso 1 1 calc R
H15B H 0.8068 0.2539 0.5284 0.050 Uiso 1 1 calc R
H15C H 0.6742 0.2795 0.5626 0.050 Uiso 1 1 calc R
C16 C 1.2769(6) 0.3464(3) 0.6054(2) 0.0415(16) Uani 1 1 d .
H16A H 1.3699 0.3472 0.5862 0.062 Uiso 1 1 calc R
H16B H 1.2900 0.3441 0.6395 0.062 Uiso 1 1 calc R
H16C H 1.2214 0.3806 0.5992 0.062 Uiso 1 1 calc R
C17 C 1.2926(6) 0.2195(3) 0.5985(2) 0.0415(15) Uani 1 1 d .
H17A H 1.3835 0.2219 0.5783 0.062 Uiso 1 1 calc R
H17B H 1.2441 0.1861 0.5901 0.062 Uiso 1 1 calc R
H17C H 1.3095 0.2170 0.6323 0.062 Uiso 1 1 calc R
C18 C 1.1559(6) 0.2883(3) 0.52321(18) 0.0353(14) Uani 1 1 d .
H18A H 1.2492 0.2885 0.5041 0.053 Uiso 1 1 calc R
H18B H 1.1023 0.3230 0.5170 0.053 Uiso 1 1 calc R
H18C H 1.1039 0.2560 0.5144 0.053 Uiso 1 1 calc R
C19 C 1.1196(7) 0.2109(2) 0.9608(2) 0.0431(16) Uani 1 1 d .
H19A H 1.0855 0.2200 0.9942 0.065 Uiso 1 1 calc R
H19B H 1.0678 0.2343 0.9392 0.065 Uiso 1 1 calc R
H19C H 1.2213 0.2179 0.9546 0.065 Uiso 1 1 calc R
C20 C 0.8952(6) 0.1209(3) 0.9649(2) 0.0499(18) Uani 1 1 d .
H20A H 0.8643 0.1309 0.9983 0.075 Uiso 1 1 calc R
H20B H 0.8800 0.0810 0.9605 0.075 Uiso 1 1 calc R
H20C H 0.8401 0.1434 0.9436 0.075 Uiso 1 1 calc R
C21 C 1.1913(7) 0.0919(3) 0.99186(19) 0.0410(15) Uani 1 1 d .
H21A H 1.1573 0.1016 1.0251 0.062 Uiso 1 1 calc R
H21B H 1.2926 0.0995 0.9853 0.062 Uiso 1 1 calc R
H21C H 1.1771 0.0520 0.9870 0.062 Uiso 1 1 calc R
C22 C 0.8947(6) 0.0311(3) 0.8417(3) 0.0478(17) Uani 1 1 d .
H22A H 0.8606 -0.0058 0.8346 0.072 Uiso 1 1 calc R
H22B H 0.8858 0.0567 0.8144 0.072 Uiso 1 1 calc R
H22C H 0.8379 0.0462 0.8703 0.072 Uiso 1 1 calc R
C23 C 1.0931(7) -0.0236(2) 0.9068(2) 0.0428(16) Uani 1 1 d .
H23A H 1.0576 -0.0604 0.9000 0.064 Uiso 1 1 calc R
H23B H 1.0340 -0.0072 0.9344 0.064 Uiso 1 1 calc R
H23C H 1.1915 -0.0280 0.9141 0.064 Uiso 1 1 calc R
C24 C 1.1955(7) -0.0099(3) 0.8005(2) 0.0422(15) Uani 1 1 d .
H24A H 1.1567 -0.0463 0.7945 0.063 Uiso 1 1 calc R
H24B H 1.2937 -0.0154 0.8078 0.063 Uiso 1 1 calc R
H24C H 1.1936 0.0143 0.7720 0.063 Uiso 1 1 calc R
C25 C 1.4928(6) 0.1704(3) 0.8872(2) 0.0466(17) Uani 1 1 d .
H25A H 1.5968 0.1683 0.8823 0.070 Uiso 1 1 calc R
H25B H 1.4607 0.1701 0.9217 0.070 Uiso 1 1 calc R
H25C H 1.4583 0.2051 0.8726 0.070 Uiso 1 1 calc R
C26 C 1.4846(6) 0.0429(3) 0.8889(3) 0.0485(17) Uani 1 1 d .
H26A H 1.5886 0.0405 0.8847 0.073 Uiso 1 1 calc R
H26B H 1.4477 0.0101 0.8744 0.073 Uiso 1 1 calc R
H26C H 1.4503 0.0437 0.9232 0.073 Uiso 1 1 calc R
C27 C 1.4889(6) 0.1074(3) 0.7937(2) 0.0368(14) Uani 1 1 d .
H27A H 1.5929 0.1060 0.7899 0.055 Uiso 1 1 calc R
H27B H 1.4546 0.1414 0.7779 0.055 Uiso 1 1 calc R
H27C H 1.4545 0.0743 0.7790 0.055 Uiso 1 1 calc R
Ge10 Ge 0.44698(5) 0.23720(2) 0.227751(17) 0.01727(11) Uani 1 1 d .
Ge11 Ge 0.67390(5) 0.26613(2) 0.259623(17) 0.01760(11) Uani 1 1 d .
Ge12 Ge 0.58193(5) 0.15567(2) 0.262058(17) 0.01795(11) Uani 1 1 d .
Ge13 Ge 0.25590(5) 0.20559(2) 0.292110(18) 0.01957(11) Uani 1 1 d .
Ge14 Ge 0.36426(5) 0.31320(2) 0.287863(17) 0.01615(10) Uani 1 1 d .
Ge15 Ge 0.69721(5) 0.19746(2) 0.332474(18) 0.01851(11) Uani 1 1 d .
Ge16 Ge 0.43321(5) 0.16180(2) 0.345563(17) 0.01625(11) Uani 1 1 d .
Ge17 Ge 0.30222(5) 0.25758(2) 0.368635(17) 0.01732(11) Uani 1 1 d .
Ge18 Ge 0.55737(5) 0.295091(19) 0.343838(17) 0.01505(10) Uani 1 1 d .
Tl2 Tl 0.53063(2) 0.217257(9) 0.433027(7) 0.02802(6) Uani 1 1 d .
Si13 Si 0.39293(14) 0.25153(6) 0.14713(4) 0.0179(3) Uani 1 1 d .
Si14 Si 0.47806(15) 0.34036(6) 0.12255(5) 0.0205(3) Uani 1 1 d .
Si15 Si 0.51144(18) 0.18006(6) 0.09928(5) 0.0299(3) Uani 1 1 d .
Si16 Si 0.14216(15) 0.25021(7) 0.15289(5) 0.0278(3) Uani 1 1 d .
Si17 Si 0.33401(14) 0.07230(5) 0.36728(4) 0.0155(3) Uani 1 1 d .
Si18 Si 0.15401(15) 0.08332(6) 0.43217(5) 0.0212(3) Uani 1 1 d .
Si19 Si 0.52375(15) 0.01508(6) 0.38942(5) 0.0216(3) Uani 1 1 d .
Si20 Si 0.23451(16) 0.03332(6) 0.30235(5) 0.0245(3) Uani 1 1 d .
Si21 Si 0.62590(13) 0.38768(5) 0.36293(4) 0.0130(3) Uani 1 1 d .
Si22 Si 0.86087(14) 0.38403(6) 0.38260(5) 0.0200(3) Uani 1 1 d .
Si23 Si 0.60309(15) 0.45244(5) 0.29985(5) 0.0193(3) Uani 1 1 d .
Si24 Si 0.47295(14) 0.41751(5) 0.43049(5) 0.0170(3) Uani 1 1 d .
C28 C 0.3949(6) 0.3961(2) 0.16409(18) 0.0279(12) Uani 1 1 d .
H28A H 0.4315 0.4327 0.1534 0.042 Uiso 1 1 calc R
H28B H 0.4182 0.3879 0.1967 0.042 Uiso 1 1 calc R
H28C H 0.2916 0.3968 0.1639 0.042 Uiso 1 1 calc R
C29 C 0.6763(6) 0.3405(3) 0.12312(19) 0.0373(15) Uani 1 1 d .
H29A H 0.7110 0.3775 0.1129 0.056 Uiso 1 1 calc R
H29B H 0.7216 0.3120 0.1011 0.056 Uiso 1 1 calc R
H29C H 0.6996 0.3321 0.1556 0.056 Uiso 1 1 calc R
C30 C 0.4319(6) 0.3572(2) 0.06024(17) 0.0316(13) Uani 1 1 d .
H30A H 0.4672 0.3941 0.0500 0.047 Uiso 1 1 calc R
H30B H 0.3285 0.3575 0.0603 0.047 Uiso 1 1 calc R
H30C H 0.4758 0.3286 0.0380 0.047 Uiso 1 1 calc R
C31 C 0.7001(8) 0.1726(4) 0.1109(3) 0.094(4) Uani 1 1 d .
H31A H 0.7481 0.1428 0.0908 0.140 Uiso 1 1 calc R
H31B H 0.7046 0.1630 0.1448 0.140 Uiso 1 1 calc R
H31C H 0.7471 0.2081 0.1032 0.140 Uiso 1 1 calc R
C32 C 0.4230(11) 0.1109(3) 0.1122(2) 0.084(3) Uani 1 1 d .
H32A H 0.4736 0.0818 0.0921 0.126 Uiso 1 1 calc R
H32B H 0.3242 0.1144 0.1053 0.126 Uiso 1 1 calc R
H32C H 0.4253 0.1006 0.1461 0.126 Uiso 1 1 calc R
C33 C 0.5068(7) 0.1959(3) 0.03420(18) 0.0387(15) Uani 1 1 d .
H33A H 0.5567 0.1656 0.0152 0.058 Uiso 1 1 calc R
H33B H 0.5534 0.2313 0.0259 0.058 Uiso 1 1 calc R
H33C H 0.4080 0.1991 0.0272 0.058 Uiso 1 1 calc R
C34 C 0.0600(6) 0.3051(3) 0.1952(2) 0.0440(16) Uani 1 1 d .
H34A H -0.0436 0.3040 0.1971 0.066 Uiso 1 1 calc R
H34B H 0.0908 0.3422 0.1835 0.066 Uiso 1 1 calc R
H34C H 0.0898 0.2980 0.2271 0.066 Uiso 1 1 calc R
C35 C 0.0897(7) 0.2662(4) 0.0920(2) 0.066(2) Uani 1 1 d .
H35A H -0.0140 0.2660 0.0932 0.099 Uiso 1 1 calc R
H35B H 0.1323 0.2377 0.0695 0.099 Uiso 1 1 calc R
H35C H 0.1231 0.3032 0.0812 0.099 Uiso 1 1 calc R
C36 C 0.0743(7) 0.1794(3) 0.1723(3) 0.063(2) Uani 1 1 d .
H36A H -0.0296 0.1805 0.1743 0.094 Uiso 1 1 calc R
H36B H 0.1035 0.1695 0.2038 0.094 Uiso 1 1 calc R
H36C H 0.1135 0.1513 0.1489 0.094 Uiso 1 1 calc R
C37 C 0.0291(6) 0.1457(2) 0.4249(2) 0.0371(14) Uani 1 1 d .
H37A H -0.0428 0.1480 0.4529 0.056 Uiso 1 1 calc R
H37B H -0.0175 0.1414 0.3959 0.056 Uiso 1 1 calc R
H37C H 0.0830 0.1801 0.4222 0.056 Uiso 1 1 calc R
C38 C 0.2342(6) 0.0909(2) 0.49001(18) 0.0314(13) Uani 1 1 d .
H38A H 0.1582 0.0955 0.5166 0.047 Uiso 1 1 calc R
H38B H 0.2934 0.1239 0.4878 0.047 Uiso 1 1 calc R
H38C H 0.2926 0.0573 0.4957 0.047 Uiso 1 1 calc R
C39 C 0.0469(6) 0.0179(2) 0.4357(2) 0.0351(14) Uani 1 1 d .
H39A H -0.0293 0.0209 0.4623 0.053 Uiso 1 1 calc R
H39B H 0.1088 -0.0149 0.4409 0.053 Uiso 1 1 calc R
H39C H 0.0057 0.0136 0.4055 0.053 Uiso 1 1 calc R
C40 C 0.6272(6) 0.0534(2) 0.4312(2) 0.0324(13) Uani 1 1 d .
H40A H 0.7057 0.0290 0.4400 0.049 Uiso 1 1 calc R
H40B H 0.5646 0.0638 0.4601 0.049 Uiso 1 1 calc R
H40C H 0.6654 0.0873 0.4151 0.049 Uiso 1 1 calc R
C41 C 0.4548(7) -0.0513(2) 0.4198(2) 0.0386(15) Uani 1 1 d .
H41A H 0.5347 -0.0747 0.4289 0.058 Uiso 1 1 calc R
H41B H 0.4035 -0.0719 0.3977 0.058 Uiso 1 1 calc R
H41C H 0.3904 -0.0417 0.4486 0.058 Uiso 1 1 calc R
C42 C 0.6478(6) -0.0042(3) 0.3340(2) 0.0421(15) Uani 1 1 d .
H42A H 0.7268 -0.0280 0.3433 0.063 Uiso 1 1 calc R
H42B H 0.6849 0.0300 0.3182 0.063 Uiso 1 1 calc R
H42C H 0.5960 -0.0246 0.3120 0.063 Uiso 1 1 calc R
C43 C 0.0508(6) 0.0638(3) 0.2979(2) 0.0420(16) Uani 1 1 d .
H43A H 0.0119 0.0471 0.2708 0.063 Uiso 1 1 calc R
H43B H 0.0551 0.1045 0.2930 0.063 Uiso 1 1 calc R
H43C H -0.0104 0.0557 0.3276 0.063 Uiso 1 1 calc R
C44 C 0.2230(7) -0.0452(2) 0.3120(2) 0.0403(16) Uani 1 1 d .
H44A H 0.1819 -0.0615 0.2852 0.061 Uiso 1 1 calc R
H44B H 0.1629 -0.0529 0.3420 0.061 Uiso 1 1 calc R
H44C H 0.3184 -0.0617 0.3137 0.061 Uiso 1 1 calc R
C45 C 0.3468(6) 0.0449(2) 0.24339(17) 0.0328(14) Uani 1 1 d .
H45A H 0.3018 0.0282 0.2176 0.049 Uiso 1 1 calc R
H45B H 0.4412 0.0273 0.2447 0.049 Uiso 1 1 calc R
H45C H 0.3557 0.0853 0.2372 0.049 Uiso 1 1 calc R
C46 C 0.8877(6) 0.4479(2) 0.4193(2) 0.0344(14) Uani 1 1 d .
H46A H 0.9851 0.4470 0.4277 0.052 Uiso 1 1 calc R
H46B H 0.8208 0.4478 0.4486 0.052 Uiso 1 1 calc R
H46C H 0.8710 0.4820 0.4004 0.052 Uiso 1 1 calc R
C47 C 0.8951(6) 0.3196(2) 0.4188(2) 0.0343(13) Uani 1 1 d .
H47A H 0.9933 0.3189 0.4266 0.051 Uiso 1 1 calc R
H47B H 0.8803 0.2863 0.4003 0.051 Uiso 1 1 calc R
H47C H 0.8299 0.3198 0.4485 0.051 Uiso 1 1 calc R
C48 C 0.9888(6) 0.3853(3) 0.3266(2) 0.0344(13) Uani 1 1 d .
H48A H 1.0862 0.3837 0.3351 0.052 Uiso 1 1 calc R
H48B H 0.9728 0.4199 0.3084 0.052 Uiso 1 1 calc R
H48C H 0.9745 0.3528 0.3070 0.052 Uiso 1 1 calc R
C49 C 0.7039(6) 0.5172(2) 0.3101(2) 0.0312(13) Uani 1 1 d .
H49A H 0.6947 0.5443 0.2839 0.047 Uiso 1 1 calc R
H49B H 0.8044 0.5069 0.3112 0.047 Uiso 1 1 calc R
H49C H 0.6650 0.5341 0.3406 0.047 Uiso 1 1 calc R
C50 C 0.6792(6) 0.4223(2) 0.24098(17) 0.0283(12) Uani 1 1 d .
H50A H 0.6684 0.4500 0.2153 0.042 Uiso 1 1 calc R
H50B H 0.6289 0.3885 0.2349 0.042 Uiso 1 1 calc R
H50C H 0.7802 0.4127 0.2418 0.042 Uiso 1 1 calc R
C51 C 0.4109(6) 0.4743(2) 0.29749(19) 0.0296(12) Uani 1 1 d .
H51A H 0.4036 0.5012 0.2710 0.044 Uiso 1 1 calc R
H51B H 0.3729 0.4918 0.3278 0.044 Uiso 1 1 calc R
H51C H 0.3565 0.4412 0.2924 0.044 Uiso 1 1 calc R
C52 C 0.4895(6) 0.4956(2) 0.43667(17) 0.0248(11) Uani 1 1 d .
H52A H 0.4264 0.5088 0.4646 0.037 Uiso 1 1 calc R
H52B H 0.4629 0.5149 0.4077 0.037 Uiso 1 1 calc R
H52C H 0.5878 0.5038 0.4408 0.037 Uiso 1 1 calc R
C53 C 0.5201(6) 0.3802(2) 0.48614(17) 0.0254(11) Uani 1 1 d .
H53A H 0.4554 0.3932 0.5138 0.038 Uiso 1 1 calc R
H53B H 0.6179 0.3882 0.4911 0.038 Uiso 1 1 calc R
H53C H 0.5117 0.3397 0.4826 0.038 Uiso 1 1 calc R
C54 C 0.2805(5) 0.4062(2) 0.42525(19) 0.0301(12) Uani 1 1 d .
H54A H 0.2227 0.4195 0.4543 0.045 Uiso 1 1 calc R
H54B H 0.2662 0.3661 0.4213 0.045 Uiso 1 1 calc R
H54C H 0.2522 0.4271 0.3973 0.045 Uiso 1 1 calc R

loop_
_atom_site_aniso_label
_atom_site_aniso_U_11
_atom_site_aniso_U_22
_atom_site_aniso_U_33
_atom_site_aniso_U_23
_atom_site_aniso_U_13
_atom_site_aniso_U_12
Ge1 0.0204(3) 0.0142(2) 0.0152(2) -0.00257(19) -0.0037(2) 0.0036(2)
Ge2 0.0203(3) 0.0180(3) 0.0171(3) -0.0010(2) -0.0090(2) 0.0032(2)
Ge3 0.0238(3) 0.0152(2) 0.0149(2) 0.00204(19) -0.0038(2) 0.0008(2)
Ge4 0.0198(3) 0.0197(3) 0.0168(3) -0.0020(2) -0.0073(2) 0.0071(2)
Ge5 0.0205(3) 0.0164(3) 0.0143(2) 0.00160(19) -0.0025(2) 0.0017(2)
Ge6 0.0178(2) 0.0214(3) 0.0172(3) 0.0006(2) -0.0024(2) 0.0055(2)
Ge7 0.0199(2) 0.0169(2) 0.0112(2) 0.00064(19) -0.00574(19) 0.0032(2)
Ge8 0.0226(3) 0.0148(2) 0.0178(3) -0.0012(2) -0.0075(2) -0.0001(2)
Ge9 0.0198(3) 0.0143(2) 0.0154(2) 0.00190(19) -0.0060(2) 0.0043(2)
Tl1 0.04333(13) 0.02073(11) 0.02396(11) -0.00674(8) -0.00493(9) 0.01186(9)
Si1 0.0146(6) 0.0138(6) 0.0129(6) -0.0005(5) -0.0042(5) 0.0032(5)
Si2 0.0201(7) 0.0156(7) 0.0219(7) 0.0031(5) -0.0077(6) 0.0007(5)
Si3 0.0154(6) 0.0216(7) 0.0207(7) -0.0024(6) -0.0056(5) 0.0038(5)
Si4 0.0231(7) 0.0207(7) 0.0121(6) 0.0005(5) -0.0051(5) 0.0022(6)
Si5 0.0169(6) 0.0156(6) 0.0130(6) 0.0011(5) -0.0057(5) 0.0025(5)
Si6 0.0260(7) 0.0158(7) 0.0290(8) 0.0018(6) -0.0149(6) 0.0048(6)
Si7 0.0234(7) 0.0183(7) 0.0172(7) -0.0011(5) -0.0080(6) 0.0001(6)
Si8 0.0206(7) 0.0375(9) 0.0142(7) 0.0032(6) -0.0040(6) -0.0028(6)
Si9 0.0175(6) 0.0146(6) 0.0140(6) 0.0014(5) -0.0051(5) 0.0026(5)
Si10 0.0358(8) 0.0352(9) 0.0134(7) 0.0012(6) -0.0053(6) 0.0113(7)
Si11 0.0295(8) 0.0173(7) 0.0269(8) 0.0038(6) -0.0082(6) -0.0036(6)
Si12 0.0172(7) 0.0249(8) 0.0322(8) 0.0062(6) -0.0058(6) 0.0027(6)
C1 0.060(4) 0.019(3) 0.028(3) 0.000(2) -0.016(3) -0.003(3)
C2 0.022(3) 0.044(4) 0.057(4) 0.026(3) -0.013(3) -0.008(3)
C3 0.040(3) 0.025(3) 0.023(3) 0.007(2) -0.005(2) 0.000(2)
C4 0.024(3) 0.042(3) 0.029(3) -0.008(3) -0.006(2) 0.014(3)
C5 0.028(3) 0.030(3) 0.047(4) 0.000(3) -0.008(3) -0.008(3)
C6 0.026(3) 0.036(3) 0.027(3) -0.003(2) -0.012(2) 0.012(2)
C7 0.042(3) 0.032(3) 0.020(3) -0.009(2) -0.002(2) -0.001(3)
C8 0.037(3) 0.032(3) 0.021(3) 0.003(2) -0.004(2) 0.000(3)
C9 0.030(3) 0.037(3) 0.020(3) 0.003(2) -0.010(2) 0.002(2)
C10 0.040(3) 0.020(3) 0.050(4) -0.003(3) -0.026(3) 0.008(2)
C11 0.025(3) 0.027(3) 0.046(3) -0.005(3) -0.012(3) 0.010(2)
C12 0.048(4) 0.033(3) 0.038(3) 0.013(3) -0.016(3) 0.006(3)
C13 0.025(3) 0.029(3) 0.028(3) 0.001(2) -0.005(2) -0.006(2)
C14 0.039(3) 0.021(3) 0.035(3) -0.006(2) 0.001(3) -0.001(2)
C15 0.037(3) 0.039(3) 0.028(3) 0.003(2) -0.017(3) -0.009(3)
C16 0.036(3) 0.062(4) 0.028(3) 0.003(3) -0.003(3) -0.026(3)
C17 0.028(3) 0.063(4) 0.031(3) 0.006(3) 0.000(3) 0.016(3)
C18 0.039(3) 0.051(4) 0.016(3) 0.002(2) -0.002(2) -0.003(3)
C19 0.072(5) 0.036(3) 0.023(3) -0.010(3) -0.016(3) 0.016(3)
C20 0.040(4) 0.077(5) 0.028(3) 0.010(3) 0.011(3) 0.016(3)
C21 0.056(4) 0.048(4) 0.020(3) 0.005(3) -0.013(3) 0.008(3)
C22 0.038(4) 0.040(4) 0.070(5) 0.005(3) -0.023(3) -0.016(3)
C23 0.057(4) 0.026(3) 0.047(4) 0.014(3) -0.009(3) -0.011(3)
C24 0.056(4) 0.030(3) 0.040(4) -0.008(3) -0.005(3) -0.001(3)
C25 0.031(3) 0.061(5) 0.050(4) 0.001(3) -0.008(3) -0.018(3)
C26 0.033(3) 0.045(4) 0.065(5) 0.025(3) -0.005(3) 0.014(3)
C27 0.030(3) 0.039(3) 0.039(3) 0.003(3) 0.007(3) 0.005(3)
Ge10 0.0234(3) 0.0182(3) 0.0111(2) -0.00016(19) -0.0074(2) 0.0046(2)
Ge11 0.0200(3) 0.0173(3) 0.0156(2) 0.0009(2) -0.0029(2) -0.0005(2)
Ge12 0.0260(3) 0.0123(2) 0.0160(2) -0.00101(19) -0.0059(2) 0.0041(2)
Ge13 0.0224(3) 0.0185(3) 0.0197(3) 0.0024(2) -0.0098(2) -0.0034(2)
Ge14 0.0212(3) 0.0119(2) 0.0160(2) 0.00109(19) -0.0065(2) 0.0041(2)
Ge15 0.0211(3) 0.0166(3) 0.0193(3) 0.0012(2) -0.0103(2) 0.0038(2)
Ge16 0.0221(3) 0.0113(2) 0.0160(2) 0.00225(19) -0.0055(2) 0.0001(2)
Ge17 0.0220(3) 0.0156(2) 0.0142(2) 0.00010(19) -0.0019(2) 0.0011(2)
Ge18 0.0198(2) 0.0111(2) 0.0153(2) -0.00094(19) -0.0065(2) 0.00067(19)
Tl2 0.04642(13) 0.02486(11) 0.01483(10) 0.00160(8) -0.01286(9) -0.00024(9)
Si13 0.0242(7) 0.0182(7) 0.0120(6) -0.0012(5) -0.0075(5) 0.0064(6)
Si14 0.0250(7) 0.0218(7) 0.0145(7) 0.0032(5) -0.0037(6) 0.0059(6)
Si15 0.0491(10) 0.0241(8) 0.0168(7) -0.0055(6) -0.0101(7) 0.0167(7)
Si16 0.0239(7) 0.0411(9) 0.0202(7) 0.0033(6) -0.0118(6) 0.0006(7)
Si17 0.0219(7) 0.0113(6) 0.0139(6) 0.0016(5) -0.0055(5) 0.0000(5)
Si18 0.0227(7) 0.0207(7) 0.0198(7) 0.0027(6) -0.0017(6) 0.0014(6)
Si19 0.0290(8) 0.0155(7) 0.0203(7) 0.0016(5) -0.0058(6) 0.0063(6)
Si20 0.0369(8) 0.0213(7) 0.0177(7) 0.0013(6) -0.0108(6) -0.0102(6)
Si21 0.0167(6) 0.0115(6) 0.0118(6) 0.0003(5) -0.0064(5) 0.0004(5)
Si22 0.0172(7) 0.0239(7) 0.0199(7) -0.0018(6) -0.0074(5) 0.0024(6)
Si23 0.0288(7) 0.0134(7) 0.0172(7) 0.0029(5) -0.0083(6) -0.0030(6)
Si24 0.0205(7) 0.0169(7) 0.0142(6) -0.0029(5) -0.0055(5) 0.0045(5)
C28 0.042(3) 0.020(3) 0.022(3) 0.002(2) -0.006(2) 0.007(2)
C29 0.028(3) 0.063(4) 0.021(3) 0.010(3) -0.003(2) -0.006(3)
C30 0.045(3) 0.032(3) 0.017(3) 0.004(2) -0.005(2) 0.008(3)
C31 0.072(6) 0.142(9) 0.069(6) -0.058(6) -0.038(5) 0.086(6)
C32 0.183(10) 0.020(3) 0.039(4) -0.002(3) 0.025(5) 0.013(5)
C33 0.057(4) 0.041(4) 0.018(3) -0.007(2) -0.003(3) 0.011(3)
C34 0.024(3) 0.063(4) 0.043(4) 0.002(3) 0.003(3) 0.008(3)
C35 0.034(4) 0.131(8) 0.035(4) 0.012(4) -0.021(3) 0.001(4)
C36 0.050(4) 0.058(5) 0.088(6) 0.011(4) -0.037(4) -0.029(4)
C37 0.029(3) 0.034(3) 0.045(4) 0.010(3) 0.005(3) 0.011(3)
C38 0.038(3) 0.038(3) 0.018(3) -0.006(2) 0.001(2) 0.004(3)
C39 0.032(3) 0.041(3) 0.031(3) 0.006(3) 0.002(3) -0.011(3)
C40 0.033(3) 0.030(3) 0.037(3) 0.004(2) -0.015(3) 0.005(2)
C41 0.056(4) 0.023(3) 0.039(3) 0.013(3) -0.019(3) 0.001(3)
C42 0.040(3) 0.043(4) 0.040(4) -0.001(3) 0.002(3) 0.019(3)
C43 0.038(3) 0.054(4) 0.039(3) 0.004(3) -0.020(3) -0.015(3)
C44 0.068(4) 0.028(3) 0.027(3) -0.002(2) -0.007(3) -0.021(3)
C45 0.052(4) 0.032(3) 0.018(3) -0.001(2) -0.011(3) -0.015(3)
C46 0.028(3) 0.036(3) 0.043(3) -0.008(3) -0.018(3) -0.005(3)
C47 0.028(3) 0.036(3) 0.040(3) 0.006(3) -0.016(3) 0.009(3)
C48 0.022(3) 0.045(4) 0.036(3) -0.001(3) -0.002(2) 0.003(3)
C49 0.044(3) 0.017(3) 0.034(3) 0.004(2) -0.012(3) -0.008(2)
C50 0.041(3) 0.026(3) 0.018(3) 0.004(2) -0.003(2) -0.004(2)
C51 0.043(3) 0.017(3) 0.031(3) 0.005(2) -0.019(3) 0.007(2)
C52 0.041(3) 0.017(3) 0.017(2) -0.004(2) -0.010(2) 0.008(2)
C53 0.038(3) 0.021(3) 0.018(3) 0.001(2) -0.007(2) 0.005(2)
C54 0.024(3) 0.037(3) 0.028(3) -0.009(2) 0.000(2) 0.006(2)

loop_
_atom_type_symbol
_atom_type_description
_atom_type_scat_dispersion_real
_atom_type_scat_dispersion_imag
_atom_type_scat_source
C C 0.0033 0.0016 'International Tables Vol C Tables 4.2.6.8 and 6.1.1.4'
H H 0.0000 0.0000 'International Tables Vol C Tables 4.2.6.8 and 6.1.1.4'
Si Si 0.0817 0.0704 'International Tables Vol C Tables 4.2.6.8 and 6.1.1.4'
Ge Ge 0.1547 1.8001 'International Tables Vol C Tables 4.2.6.8 and 6.1.1.4'
Tl Tl -2.8358 9.6688 'International Tables Vol C Tables 4.2.6.8 and 6.1.1.4'

loop_
_geom_angle_atom_site_label_1
_geom_angle_atom_site_label_2
_geom_angle_atom_site_label_3
_geom_angle
Si1 Ge1 Ge5 119.29(4)
Si1 Ge1 Ge4 121.45(4)
Ge5 Ge1 Ge4 67.48(2)
Si1 Ge1 Ge3 126.43(4)
Ge5 Ge1 Ge3 114.27(2)
Ge4 Ge1 Ge3 79.85(2)
Si1 Ge1 Ge2 123.87(4)
Ge5 Ge1 Ge2 77.39(2)
Ge4 Ge1 Ge2 114.47(3)
Ge3 Ge1 Ge2 66.64(2)
Ge1 Ge2 Ge9 95.73(2)
Ge1 Ge2 Ge6 104.20(2)
Ge9 Ge2 Ge6 61.099(19)
Ge1 Ge2 Ge3 56.667(18)
Ge9 Ge2 Ge3 97.49(2)
Ge6 Ge2 Ge3 57.33(2)
Ge1 Ge3 Ge7 94.34(2)
Ge1 Ge3 Ge6 104.82(2)
Ge7 Ge3 Ge6 61.25(2)
Ge1 Ge3 Ge2 56.70(2)
Ge7 Ge3 Ge2 96.89(2)
Ge6 Ge3 Ge2 58.041(19)
Ge1 Ge4 Ge7 94.66(2)
Ge1 Ge4 Ge8 104.07(2)
Ge7 Ge4 Ge8 60.952(19)
Ge1 Ge4 Ge5 56.028(19)
Ge7 Ge4 Ge5 96.49(2)
Ge8 Ge4 Ge5 57.656(18)
Ge1 Ge5 Ge9 96.59(2)
Ge1 Ge5 Ge8 104.09(2)
Ge9 Ge5 Ge8 60.78(2)
Ge1 Ge5 Ge4 56.496(18)
Ge9 Ge5 Ge4 97.61(2)
Ge8 Ge5 Ge4 57.22(2)
Ge3 Ge6 Ge2 64.63(2)
Ge3 Ge6 Ge7 59.071(19)
Ge2 Ge6 Ge7 99.80(2)
Ge3 Ge6 Ge9 100.82(2)
Ge2 Ge6 Ge9 58.73(2)
Ge7 Ge6 Ge9 81.15(2)
Ge3 Ge6 Tl1 122.80(2)
Ge2 Ge6 Tl1 122.21(2)
Ge7 Ge6 Tl1 64.067(16)
Ge9 Ge6 Tl1 63.912(17)
Si5 Ge7 Ge4 108.56(4)
Si5 Ge7 Ge3 110.74(4)
Ge4 Ge7 Ge3 78.20(2)
Si5 Ge7 Ge8 126.12(4)
Ge4 Ge7 Ge8 59.94(2)
Ge3 Ge7 Ge8 116.42(2)
Si5 Ge7 Ge6 128.42(4)
Ge4 Ge7 Ge6 116.93(2)
Ge3 Ge7 Ge6 59.68(2)
Ge8 Ge7 Ge6 97.98(2)
Si5 Ge7 Tl1 107.34(4)
Ge4 Ge7 Tl1 124.57(2)
Ge3 Ge7 Tl1 124.54(2)
Ge8 Ge7 Tl1 64.904(18)
Ge6 Ge7 Tl1 65.207(17)
Ge4 Ge8 Ge5 65.12(2)
Ge4 Ge8 Ge9 101.64(2)
Ge5 Ge8 Ge9 58.808(19)
Ge4 Ge8 Ge7 59.11(2)
Ge5 Ge8 Ge7 100.20(2)
Ge9 Ge8 Ge7 81.85(2)
Ge4 Ge8 Tl1 123.35(2)
Ge5 Ge8 Tl1 122.82(2)
Ge9 Ge8 Tl1 64.426(19)
Ge7 Ge8 Tl1 64.498(18)
Si9 Ge9 Ge5 107.41(4)
Si9 Ge9 Ge2 109.54(4)
Ge5 Ge9 Ge2 75.75(2)
Si9 Ge9 Ge8 126.57(4)
Ge5 Ge9 Ge8 60.41(2)
Ge2 Ge9 Ge8 115.52(2)
Si9 Ge9 Ge6 129.50(4)
Ge5 Ge9 Ge6 115.55(2)
Ge2 Ge9 Ge6 60.17(2)
Ge8 Ge9 Ge6 97.99(2)
Si9 Ge9 Tl1 109.75(4)
Ge5 Ge9 Tl1 125.00(2)
Ge2 Ge9 Tl1 124.94(2)
Ge8 Ge9 Tl1 65.023(17)
Ge6 Ge9 Tl1 65.238(17)
Ge9 Tl1 Ge7 68.221(14)
Ge9 Tl1 Ge8 50.551(14)
Ge7 Tl1 Ge8 50.598(13)
Ge9 Tl1 Ge6 50.850(13)
Ge7 Tl1 Ge6 50.726(15)
Ge8 Tl1 Ge6 80.133(15)
Si2 Si1 Si4 111.06(7)
Si2 Si1 Si3 115.04(7)
Si4 Si1 Si3 111.04(7)
Si2 Si1 Ge1 105.36(6)
Si4 Si1 Ge1 108.18(6)
Si3 Si1 Ge1 105.63(6)
C3 Si2 C1 110.4(2)
C3 Si2 C2 107.8(3)
C1 Si2 C2 109.2(3)
C3 Si2 Si1 112.24(17)
C1 Si2 Si1 108.81(19)
C2 Si2 Si1 108.26(19)
C4 Si3 C6 109.4(2)
C4 Si3 C5 108.9(3)
C6 Si3 C5 108.9(3)
C4 Si3 Si1 109.31(18)
C6 Si3 Si1 109.57(18)
C5 Si3 Si1 110.78(19)
C9 Si4 C8 108.9(3)
C9 Si4 C7 109.1(3)
C8 Si4 C7 108.7(2)
C9 Si4 Si1 111.71(17)
C8 Si4 Si1 109.59(17)
C7 Si4 Si1 108.71(18)
Si7 Si5 Si6 108.28(7)
Si7 Si5 Si8 111.02(7)
Si6 Si5 Si8 110.50(7)
Si7 Si5 Ge7 109.10(6)
Si6 Si5 Ge7 111.37(6)
Si8 Si5 Ge7 106.58(6)
C10 Si6 C11 109.1(3)
C10 Si6 C12 107.2(3)
C11 Si6 C12 108.5(3)
C10 Si6 Si5 112.22(18)
C11 Si6 Si5 110.58(18)
C12 Si6 Si5 109.1(2)
C14 Si7 C15 107.0(3)
C14 Si7 C13 110.8(3)
C15 Si7 C13 108.1(2)
C14 Si7 Si5 109.91(18)
C15 Si7 Si5 109.65(18)
C13 Si7 Si5 111.26(17)
C17 Si8 C18 108.2(3)
C17 Si8 C16 108.0(3)
C18 Si8 C16 108.8(3)
C17 Si8 Si5 112.8(2)
C18 Si8 Si5 110.37(19)
C16 Si8 Si5 108.5(2)
Si12 Si9 Si11 109.82(7)
Si12 Si9 Si10 109.92(7)
Si11 Si9 Si10 109.08(7)
Si12 Si9 Ge9 106.68(6)
Si11 Si9 Ge9 110.30(6)
Si10 Si9 Ge9 111.02(7)
C21 Si10 C19 108.1(3)
C21 Si10 C20 108.2(3)
C19 Si10 C20 109.4(3)
C21 Si10 Si9 109.6(2)
C19 Si10 Si9 110.1(2)
C20 Si10 Si9 111.3(2)
C22 Si11 C24 110.7(3)
C22 Si11 C23 106.9(3)
C24 Si11 C23 108.0(3)
C22 Si11 Si9 110.5(2)
C24 Si11 Si9 111.8(2)
C23 Si11 Si9 108.8(2)
C27 Si12 C25 109.5(3)
C27 Si12 C26 109.5(3)
C25 Si12 C26 108.5(3)
C27 Si12 Si9 110.8(2)
C25 Si12 Si9 110.5(2)
C26 Si12 Si9 108.0(2)
Si2 C1 H1A 109.5
Si2 C1 H1B 109.5
H1A C1 H1B 109.5
Si2 C1 H1C 109.5
H1A C1 H1C 109.5
H1B C1 H1C 109.5
Si2 C2 H2A 109.5
Si2 C2 H2B 109.5
H2A C2 H2B 109.5
Si2 C2 H2C 109.5
H2A C2 H2C 109.5
H2B C2 H2C 109.5
Si2 C3 H3A 109.5
Si2 C3 H3B 109.5
H3A C3 H3B 109.5
Si2 C3 H3C 109.5
H3A C3 H3C 109.5
H3B C3 H3C 109.5
Si3 C4 H4A 109.5
Si3 C4 H4B 109.5
H4A C4 H4B 109.5
Si3 C4 H4C 109.5
H4A C4 H4C 109.5
H4B C4 H4C 109.5
Si3 C5 H5A 109.5
Si3 C5 H5B 109.5
H5A C5 H5B 109.5
Si3 C5 H5C 109.5
H5A C5 H5C 109.5
H5B C5 H5C 109.5
Si3 C6 H6A 109.5
Si3 C6 H6B 109.5
H6A C6 H6B 109.5
Si3 C6 H6C 109.5
H6A C6 H6C 109.5
H6B C6 H6C 109.5
Si4 C7 H7A 109.5
Si4 C7 H7B 109.5
H7A C7 H7B 109.5
Si4 C7 H7C 109.5
H7A C7 H7C 109.5
H7B C7 H7C 109.5
Si4 C8 H8A 109.5
Si4 C8 H8B 109.5
H8A C8 H8B 109.5
Si4 C8 H8C 109.5
H8A C8 H8C 109.5
H8B C8 H8C 109.5
Si4 C9 H9A 109.5
Si4 C9 H9B 109.5
H9A C9 H9B 109.5
Si4 C9 H9C 109.5
H9A C9 H9C 109.5
H9B C9 H9C 109.5
Si6 C10 H10A 109.5
Si6 C10 H10B 109.5
H10A C10 H10B 109.5
Si6 C10 H10C 109.5
H10A C10 H10C 109.5
H10B C10 H10C 109.5
Si6 C11 H11A 109.5
Si6 C11 H11B 109.5
H11A C11 H11B 109.5
Si6 C11 H11C 109.5
H11A C11 H11C 109.5
H11B C11 H11C 109.5
Si6 C12 H12A 109.5
Si6 C12 H12B 109.5
H12A C12 H12B 109.5
Si6 C12 H12C 109.5
H12A C12 H12C 109.5
H12B C12 H12C 109.5
Si7 C13 H13A 109.5
Si7 C13 H13B 109.5
H13A C13 H13B 109.5
Si7 C13 H13C 109.5
H13A C13 H13C 109.5
H13B C13 H13C 109.5
Si7 C14 H14A 109.5
Si7 C14 H14B 109.5
H14A C14 H14B 109.5
Si7 C14 H14C 109.5
H14A C14 H14C 109.5
H14B C14 H14C 109.5
Si7 C15 H15A 109.5
Si7 C15 H15B 109.5
H15A C15 H15B 109.5
Si7 C15 H15C 109.5
H15A C15 H15C 109.5
H15B C15 H15C 109.5
Si8 C16 H16A 109.5
Si8 C16 H16B 109.5
H16A C16 H16B 109.5
Si8 C16 H16C 109.5
H16A C16 H16C 109.5
H16B C16 H16C 109.5
Si8 C17 H17A 109.5
Si8 C17 H17B 109.5
H17A C17 H17B 109.5
Si8 C17 H17C 109.5
H17A C17 H17C 109.5
H17B C17 H17C 109.5
Si8 C18 H18A 109.5
Si8 C18 H18B 109.5
H18A C18 H18B 109.5
Si8 C18 H18C 109.5
H18A C18 H18C 109.5
H18B C18 H18C 109.5
Si10 C19 H19A 109.5
Si10 C19 H19B 109.5
H19A C19 H19B 109.5
Si10 C19 H19C 109.5
H19A C19 H19C 109.5
H19B C19 H19C 109.5
Si10 C20 H20A 109.5
Si10 C20 H20B 109.5
H20A C20 H20B 109.5
Si10 C20 H20C 109.5
H20A C20 H20C 109.5
H20B C20 H20C 109.5
Si10 C21 H21A 109.5
Si10 C21 H21B 109.5
H21A C21 H21B 109.5
Si10 C21 H21C 109.5
H21A C21 H21C 109.5
H21B C21 H21C 109.5
Si11 C22 H22A 109.5
Si11 C22 H22B 109.5
H22A C22 H22B 109.5
Si11 C22 H22C 109.5
H22A C22 H22C 109.5
H22B C22 H22C 109.5
Si11 C23 H23A 109.5
Si11 C23 H23B 109.5
H23A C23 H23B 109.5
Si11 C23 H23C 109.5
H23A C23 H23C 109.5
H23B C23 H23C 109.5
Si11 C24 H24A 109.5
Si11 C24 H24B 109.5
H24A C24 H24B 109.5
Si11 C24 H24C 109.5
H24A C24 H24C 109.5
H24B C24 H24C 109.5
Si12 C25 H25A 109.5
Si12 C25 H25B 109.5
H25A C25 H25B 109.5
Si12 C25 H25C 109.5
H25A C25 H25C 109.5
H25B C25 H25C 109.5
Si12 C26 H26A 109.5
Si12 C26 H26B 109.5
H26A C26 H26B 109.5
Si12 C26 H26C 109.5
H26A C26 H26C 109.5
H26B C26 H26C 109.5
Si12 C27 H27A 109.5
Si12 C27 H27B 109.5
H27A C27 H27B 109.5
Si12 C27 H27C 109.5
H27A C27 H27C 109.5
H27B C27 H27C 109.5
Si13 Ge10 Ge12 128.40(4)
Si13 Ge10 Ge13 119.86(4)
Ge12 Ge10 Ge13 81.29(2)
Si13 Ge10 Ge14 117.40(4)
Ge12 Ge10 Ge14 114.19(2)
Ge13 Ge10 Ge14 66.88(2)
Si13 Ge10 Ge11 125.25(4)
Ge12 Ge10 Ge11 67.04(2)
Ge13 Ge10 Ge11 114.14(2)
Ge14 Ge10 Ge11 75.86(2)
Ge10 Ge11 Ge18 96.56(2)
Ge10 Ge11 Ge15 103.74(2)
Ge18 Ge11 Ge15 61.01(2)
Ge10 Ge11 Ge12 56.155(18)
Ge18 Ge11 Ge12 97.66(2)
Ge15 Ge11 Ge12 57.098(18)
Ge10 Ge12 Ge16 93.36(2)
Ge10 Ge12 Ge15 105.00(2)
Ge16 Ge12 Ge15 61.55(2)
Ge10 Ge12 Ge11 56.804(19)
Ge16 Ge12 Ge11 96.15(2)
Ge15 Ge12 Ge11 57.956(18)
Ge10 Ge13 Ge16 94.03(2)
Ge10 Ge13 Ge17 105.12(2)
Ge16 Ge13 Ge17 61.03(2)
Ge10 Ge13 Ge14 56.684(18)
Ge16 Ge13 Ge14 96.32(2)
Ge17 Ge13 Ge14 58.224(18)
Ge10 Ge14 Ge18 97.18(2)
Ge10 Ge14 Ge17 103.85(2)
Ge18 Ge14 Ge17 60.70(2)
Ge10 Ge14 Ge13 56.440(19)
Ge18 Ge14 Ge13 97.80(2)
Ge17 Ge14 Ge13 56.946(18)
Ge12 Ge15 Ge11 64.95(2)
Ge12 Ge15 Ge18 101.49(2)
Ge11 Ge15 Ge18 58.816(19)
Ge12 Ge15 Ge16 59.203(19)
Ge11 Ge15 Ge16 99.15(2)
Ge18 Ge15 Ge16 80.57(2)
Ge12 Ge15 Tl2 122.59(2)
Ge11 Ge15 Tl2 122.54(2)
Ge18 Ge15 Tl2 64.253(16)
Ge16 Ge15 Tl2 63.562(16)
Si17 Ge16 Ge13 102.70(4)
Si17 Ge16 Ge12 109.73(4)
Ge13 Ge16 Ge12 79.39(2)
Si17 Ge16 Ge17 123.29(4)
Ge13 Ge16 Ge17 59.93(2)
Ge12 Ge16 Ge17 117.50(2)
Si17 Ge16 Ge15 133.26(4)
Ge13 Ge16 Ge15 117.28(2)
Ge12 Ge16 Ge15 59.248(19)
Ge17 Ge16 Ge15 98.30(2)
Si17 Ge16 Tl2 110.64(3)
Ge13 Ge16 Tl2 125.28(2)
Ge12 Ge16 Tl2 124.46(2)
Ge17 Ge16 Tl2 65.571(17)
Ge15 Ge16 Tl2 65.388(16)
Ge13 Ge17 Ge16 59.038(19)
Ge13 Ge17 Ge18 101.76(2)
Ge16 Ge17 Ge18 81.69(2)
Ge13 Ge17 Ge14 64.83(2)
Ge16 Ge17 Ge14 99.34(2)
Ge18 Ge17 Ge14 58.592(18)
Ge13 Ge17 Tl2 122.96(2)
Ge16 Ge17 Tl2 64.129(16)
Ge18 Ge17 Tl2 64.609(17)
Ge14 Ge17 Tl2 122.63(2)
Si21 Ge18 Ge14 104.05(3)
Si21 Ge18 Ge11 110.76(4)
Ge14 Ge18 Ge11 74.67(2)
Si21 Ge18 Ge17 123.25(4)
Ge14 Ge18 Ge17 60.71(2)
Ge11 Ge18 Ge17 115.29(2)
Si21 Ge18 Ge15 133.36(4)
Ge14 Ge18 Ge15 115.02(2)
Ge11 Ge18 Ge15 60.172(19)
Ge17 Ge18 Ge15 98.43(2)
Si21 Ge18 Tl2 111.59(3)
Ge14 Ge18 Tl2 125.23(2)
Ge11 Ge18 Tl2 124.79(2)
Ge17 Ge18 Tl2 65.119(16)
Ge15 Ge18 Tl2 65.173(17)
Ge16 Tl2 Ge18 67.837(16)
Ge16 Tl2 Ge17 50.300(15)
Ge18 Tl2 Ge17 50.272(14)
Ge16 Tl2 Ge15 51.050(15)
Ge18 Tl2 Ge15 50.574(15)
Ge17 Tl2 Ge15 80.056(17)
Si14 Si13 Si15 110.90(8)
Si14 Si13 Si16 111.77(7)
Si15 Si13 Si16 114.40(8)
Si14 Si13 Ge10 106.29(6)
Si15 Si13 Ge10 108.28(6)
Si16 Si13 Ge10 104.62(6)
C28 Si14 C29 108.4(3)
C28 Si14 C30 108.6(2)
C29 Si14 C30 109.9(2)
C28 Si14 Si13 110.55(17)
C29 Si14 Si13 109.9(2)
C30 Si14 Si13 109.48(19)
C31 Si15 C33 108.3(4)
C31 Si15 C32 109.3(5)
C33 Si15 C32 107.0(3)
C31 Si15 Si13 110.3(2)
C33 Si15 Si13 111.3(2)
C32 Si15 Si13 110.6(2)
C35 Si16 C34 108.8(3)
C35 Si16 C36 108.0(3)
C34 Si16 C36 110.1(3)
C35 Si16 Si13 107.5(2)
C34 Si16 Si13 110.6(2)
C36 Si16 Si13 111.8(2)
Si19 Si17 Si18 110.92(7)
Si19 Si17 Si20 110.95(7)
Si18 Si17 Si20 108.61(7)
Si19 Si17 Ge16 105.66(6)
Si18 Si17 Ge16 109.51(6)
Si20 Si17 Ge16 111.19(6)
C38 Si18 C39 109.2(3)
C38 Si18 C37 108.5(3)
C39 Si18 C37 108.1(3)
C38 Si18 Si17 110.47(18)
C39 Si18 Si17 107.06(19)
C37 Si18 Si17 113.46(19)
C40 Si19 C41 109.4(3)
C40 Si19 C42 108.3(3)
C41 Si19 C42 108.9(3)
C40 Si19 Si17 110.58(18)
C41 Si19 Si17 110.2(2)
C42 Si19 Si17 109.5(2)
C43 Si20 C45 108.8(3)
C43 Si20 C44 108.6(3)
C45 Si20 C44 107.0(3)
C43 Si20 Si17 111.0(2)
C45 Si20 Si17 112.20(17)
C44 Si20 Si17 109.14(19)
Si23 Si21 Si24 108.45(7)
Si23 Si21 Si22 110.30(7)
Si24 Si21 Si22 108.79(7)
Si23 Si21 Ge18 112.15(6)
Si24 Si21 Ge18 107.20(6)
Si22 Si21 Ge18 109.84(6)
C47 Si22 C48 109.9(3)
C47 Si22 C46 108.8(3)
C48 Si22 C46 108.7(3)
C47 Si22 Si21 110.79(18)
C48 Si22 Si21 110.01(18)
C46 Si22 Si21 108.54(18)
C50 Si23 C51 109.7(2)
C50 Si23 C49 107.9(2)
C51 Si23 C49 108.1(2)
C50 Si23 Si21 111.03(18)
C51 Si23 Si21 110.70(17)
C49 Si23 Si21 109.27(17)
C53 Si24 C54 108.1(2)
C53 Si24 C52 109.9(2)
C54 Si24 C52 106.1(2)
C53 Si24 Si21 110.76(18)
C54 Si24 Si21 113.44(17)
C52 Si24 Si21 108.39(17)
Si14 C28 H28A 109.5
Si14 C28 H28B 109.5
H28A C28 H28B 109.5
Si14 C28 H28C 109.5
H28A C28 H28C 109.5
H28B C28 H28C 109.5
Si14 C29 H29A 109.5
Si14 C29 H29B 109.5
H29A C29 H29B 109.5
Si14 C29 H29C 109.5
H29A C29 H29C 109.5
H29B C29 H29C 109.5
Si14 C30 H30A 109.5
Si14 C30 H30B 109.5
H30A C30 H30B 109.5
Si14 C30 H30C 109.5
H30A C30 H30C 109.5
H30B C30 H30C 109.5
Si15 C31 H31A 109.5
Si15 C31 H31B 109.5
H31A C31 H31B 109.5
Si15 C31 H31C 109.5
H31A C31 H31C 109.5
H31B C31 H31C 109.5
Si15 C32 H32A 109.5
Si15 C32 H32B 109.5
H32A C32 H32B 109.5
Si15 C32 H32C 109.5
H32A C32 H32C 109.5
H32B C32 H32C 109.5
Si15 C33 H33A 109.5
Si15 C33 H33B 109.5
H33A C33 H33B 109.5
Si15 C33 H33C 109.5
H33A C33 H33C 109.5
H33B C33 H33C 109.5
Si16 C34 H34A 109.5
Si16 C34 H34B 109.5
H34A C34 H34B 109.5
Si16 C34 H34C 109.5
H34A C34 H34C 109.5
H34B C34 H34C 109.5
Si16 C35 H35A 109.5
Si16 C35 H35B 109.5
H35A C35 H35B 109.5
Si16 C35 H35C 109.5
H35A C35 H35C 109.5
H35B C35 H35C 109.5
Si16 C36 H36A 109.5
Si16 C36 H36B 109.5
H36A C36 H36B 109.5
Si16 C36 H36C 109.5
H36A C36 H36C 109.5
H36B C36 H36C 109.5
Si18 C37 H37A 109.5
Si18 C37 H37B 109.5
H37A C37 H37B 109.5
Si18 C37 H37C 109.5
H37A C37 H37C 109.5
H37B C37 H37C 109.5
Si18 C38 H38A 109.5
Si18 C38 H38B 109.5
H38A C38 H38B 109.5
Si18 C38 H38C 109.5
H38A C38 H38C 109.5
H38B C38 H38C 109.5
Si18 C39 H39A 109.5
Si18 C39 H39B 109.5
H39A C39 H39B 109.5
Si18 C39 H39C 109.5
H39A C39 H39C 109.5
H39B C39 H39C 109.5
Si19 C40 H40A 109.5
Si19 C40 H40B 109.5
H40A C40 H40B 109.5
Si19 C40 H40C 109.5
H40A C40 H40C 109.5
H40B C40 H40C 109.5
Si19 C41 H41A 109.5
Si19 C41 H41B 109.5
H41A C41 H41B 109.5
Si19 C41 H41C 109.5
H41A C41 H41C 109.5
H41B C41 H41C 109.5
Si19 C42 H42A 109.5
Si19 C42 H42B 109.5
H42A C42 H42B 109.5
Si19 C42 H42C 109.5
H42A C42 H42C 109.5
H42B C42 H42C 109.5
Si20 C43 H43A 109.5
Si20 C43 H43B 109.5
H43A C43 H43B 109.5
Si20 C43 H43C 109.5
H43A C43 H43C 109.5
H43B C43 H43C 109.5
Si20 C44 H44A 109.5
Si20 C44 H44B 109.5
H44A C44 H44B 109.5
Si20 C44 H44C 109.5
H44A C44 H44C 109.5
H44B C44 H44C 109.5
Si20 C45 H45A 109.5
Si20 C45 H45B 109.5
H45A C45 H45B 109.5
Si20 C45 H45C 109.5
H45A C45 H45C 109.5
H45B C45 H45C 109.5
Si22 C46 H46A 109.5
Si22 C46 H46B 109.5
H46A C46 H46B 109.5
Si22 C46 H46C 109.5
H46A C46 H46C 109.5
H46B C46 H46C 109.5
Si22 C47 H47A 109.5
Si22 C47 H47B 109.5
H47A C47 H47B 109.5
Si22 C47 H47C 109.5
H47A C47 H47C 109.5
H47B C47 H47C 109.5
Si22 C48 H48A 109.5
Si22 C48 H48B 109.5
H48A C48 H48B 109.5
Si22 C48 H48C 109.5
H48A C48 H48C 109.5
H48B C48 H48C 109.5
Si23 C49 H49A 109.5
Si23 C49 H49B 109.5
H49A C49 H49B 109.5
Si23 C49 H49C 109.5
H49A C49 H49C 109.5
H49B C49 H49C 109.5
Si23 C50 H50A 109.5
Si23 C50 H50B 109.5
H50A C50 H50B 109.5
Si23 C50 H50C 109.5
H50A C50 H50C 109.5
H50B C50 H50C 109.5
Si23 C51 H51A 109.5
Si23 C51 H51B 109.5
H51A C51 H51B 109.5
Si23 C51 H51C 109.5
H51A C51 H51C 109.5
H51B C51 H51C 109.5
Si24 C52 H52A 109.5
Si24 C52 H52B 109.5
H52A C52 H52B 109.5
Si24 C52 H52C 109.5
H52A C52 H52C 109.5
H52B C52 H52C 109.5
Si24 C53 H53A 109.5
Si24 C53 H53B 109.5
H53A C53 H53B 109.5
Si24 C53 H53C 109.5
H53A C53 H53C 109.5
H53B C53 H53C 109.5
Si24 C54 H54A 109.5
Si24 C54 H54B 109.5
H54A C54 H54B 109.5
Si24 C54 H54C 109.5
H54A C54 H54C 109.5
H54B C54 H54C 109.5

loop_
_geom_bond_atom_site_label_1
_geom_bond_atom_site_label_2
_geom_bond_distance
Ge1 Si1 2.3968(14)
Ge1 Ge5 2.5227(7)
Ge1 Ge4 2.5365(7)
Ge1 Ge3 2.5440(7)
Ge1 Ge2 2.5449(8)
Ge2 Ge9 2.5862(7)
Ge2 Ge6 2.6246(8)
Ge2 Ge3 2.7953(7)
Ge3 Ge7 2.5878(7)
Ge3 Ge6 2.6041(8)
Ge4 Ge7 2.5821(7)
Ge4 Ge8 2.6041(8)
Ge4 Ge5 2.8099(7)
Ge5 Ge9 2.5741(8)
Ge5 Ge8 2.6167(7)
Ge6 Ge7 2.6448(7)
Ge6 Ge9 2.6488(7)
Ge6 Tl1 3.1016(6)
Ge7 Si5 2.4114(13)
Ge7 Ge8 2.6304(7)
Ge7 Tl1 3.0725(6)
Ge8 Ge9 2.6261(7)
Ge8 Tl1 3.0828(6)
Ge9 Si9 2.4109(13)
Ge9 Tl1 3.0676(6)
Si1 Si2 2.3532(18)
Si1 Si4 2.3572(18)
Si1 Si3 2.3663(18)
Si2 C3 1.875(5)
Si2 C1 1.878(6)
Si2 C2 1.885(6)
Si3 C4 1.873(5)
Si3 C6 1.876(5)
Si3 C5 1.881(5)
Si4 C9 1.878(5)
Si4 C8 1.883(5)
Si4 C7 1.885(5)
Si5 Si7 2.3583(18)
Si5 Si6 2.3601(19)
Si5 Si8 2.3635(19)
Si6 C10 1.868(5)
Si6 C11 1.876(5)
Si6 C12 1.880(6)
Si7 C14 1.857(6)
Si7 C15 1.880(5)
Si7 C13 1.885(5)
Si8 C17 1.861(6)
Si8 C18 1.884(5)
Si8 C16 1.887(6)
Si9 Si12 2.3534(19)
Si9 Si11 2.3566(18)
Si9 Si10 2.3660(19)
Si10 C21 1.872(6)
Si10 C19 1.872(6)
Si10 C20 1.887(6)
Si11 C22 1.873(6)
Si11 C24 1.878(6)
Si11 C23 1.886(6)
Si12 C27 1.867(6)
Si12 C25 1.873(6)
Si12 C26 1.879(6)
C1 H1A 0.9800
C1 H1B 0.9800
C1 H1C 0.9800
C2 H2A 0.9800
C2 H2B 0.9800
C2 H2C 0.9800
C3 H3A 0.9800
C3 H3B 0.9800
C3 H3C 0.9800
C4 H4A 0.9800
C4 H4B 0.9800
C4 H4C 0.9800
C5 H5A 0.9800
C5 H5B 0.9800
C5 H5C 0.9800
C6 H6A 0.9800
C6 H6B 0.9800
C6 H6C 0.9800
C7 H7A 0.9800
C7 H7B 0.9800
C7 H7C 0.9800
C8 H8A 0.9800
C8 H8B 0.9800
C8 H8C 0.9800
C9 H9A 0.9800
C9 H9B 0.9800
C9 H9C 0.9800
C10 H10A 0.9800
C10 H10B 0.9800
C10 H10C 0.9800
C11 H11A 0.9800
C11 H11B 0.9800
C11 H11C 0.9800
C12 H12A 0.9800
C12 H12B 0.9800
C12 H12C 0.9800
C13 H13A 0.9800
C13 H13B 0.9800
C13 H13C 0.9800
C14 H14A 0.9800
C14 H14B 0.9800
C14 H14C 0.9800
C15 H15A 0.9800
C15 H15B 0.9800
C15 H15C 0.9800
C16 H16A 0.9800
C16 H16B 0.9800
C16 H16C 0.9800
C17 H17A 0.9800
C17 H17B 0.9800
C17 H17C 0.9800
C18 H18A 0.9800
C18 H18B 0.9800
C18 H18C 0.9800
C19 H19A 0.9800
C19 H19B 0.9800
C19 H19C 0.9800
C20 H20A 0.9800
C20 H20B 0.9800
C20 H20C 0.9800
C21 H21A 0.9800
C21 H21B 0.9800
C21 H21C 0.9800
C22 H22A 0.9800
C22 H22B 0.9800
C22 H22C 0.9800
C23 H23A 0.9800
C23 H23B 0.9800
C23 H23C 0.9800
C24 H24A 0.9800
C24 H24B 0.9800
C24 H24C 0.9800
C25 H25A 0.9800
C25 H25B 0.9800
C25 H25C 0.9800
C26 H26A 0.9800
C26 H26B 0.9800
C26 H26C 0.9800
C27 H27A 0.9800
C27 H27B 0.9800
C27 H27C 0.9800
Ge10 Si13 2.3941(13)
Ge10 Ge12 2.5280(7)
Ge10 Ge13 2.5323(7)
Ge10 Ge14 2.5394(7)
Ge10 Ge11 2.5470(7)
Ge11 Ge18 2.5860(8)
Ge11 Ge15 2.6223(7)
Ge11 Ge12 2.8026(8)
Ge12 Ge16 2.5962(8)
Ge12 Ge15 2.5975(7)
Ge13 Ge16 2.5644(7)
Ge13 Ge17 2.5881(7)
Ge13 Ge14 2.7947(7)
Ge14 Ge18 2.5688(7)
Ge14 Ge17 2.6251(7)
Ge15 Ge18 2.6441(7)
Ge15 Ge16 2.6574(8)
Ge15 Tl2 3.1066(7)
Ge16 Si17 2.4046(13)
Ge16 Ge17 2.6164(8)
Ge16 Tl2 3.0597(6)
Ge17 Ge18 2.6248(7)
Ge17 Tl2 3.0961(6)
Ge18 Si21 2.4113(13)
Ge18 Tl2 3.0832(6)
Si13 Si14 2.3584(19)
Si13 Si15 2.360(2)
Si13 Si16 2.367(2)
Si14 C28 1.875(5)
Si14 C29 1.883(5)
Si14 C30 1.885(5)
Si15 C31 1.858(7)
Si15 C33 1.864(5)
Si15 C32 1.888(7)
Si16 C35 1.866(6)
Si16 C34 1.871(6)
Si16 C36 1.879(7)
Si17 Si19 2.3544(19)
Si17 Si18 2.3599(19)
Si17 Si20 2.3662(18)
Si18 C38 1.885(5)
Si18 C39 1.888(5)
Si18 C37 1.892(6)
Si19 C40 1.881(5)
Si19 C41 1.886(5)
Si19 C42 1.891(6)
Si20 C43 1.881(6)
Si20 C45 1.884(5)
Si20 C44 1.892(6)
Si21 Si23 2.3533(18)
Si21 Si24 2.3550(18)
Si21 Si22 2.3562(18)
Si22 C47 1.868(5)
Si22 C48 1.872(6)
Si22 C46 1.895(5)
Si23 C50 1.870(5)
Si23 C51 1.886(5)
Si23 C49 1.890(5)
Si24 C53 1.875(5)
Si24 C54 1.878(5)
Si24 C52 1.888(5)
C28 H28A 0.9800
C28 H28B 0.9800
C28 H28C 0.9800
C29 H29A 0.9800
C29 H29B 0.9800
C29 H29C 0.9800
C30 H30A 0.9800
C30 H30B 0.9800
C30 H30C 0.9800
C31 H31A 0.9800
C31 H31B 0.9800
C31 H31C 0.9800
C32 H32A 0.9800
C32 H32B 0.9800
C32 H32C 0.9800
C33 H33A 0.9800
C33 H33B 0.9800
C33 H33C 0.9800
C34 H34A 0.9800
C34 H34B 0.9800
C34 H34C 0.9800
C35 H35A 0.9800
C35 H35B 0.9800
C35 H35C 0.9800
C36 H36A 0.9800
C36 H36B 0.9800
C36 H36C 0.9800
C37 H37A 0.9800
C37 H37B 0.9800
C37 H37C 0.9800
C38 H38A 0.9800
C38 H38B 0.9800
C38 H38C 0.9800
C39 H39A 0.9800
C39 H39B 0.9800
C39 H39C 0.9800
C40 H40A 0.9800
C40 H40B 0.9800
C40 H40C 0.9800
C41 H41A 0.9800
C41 H41B 0.9800
C41 H41C 0.9800
C42 H42A 0.9800
C42 H42B 0.9800
C42 H42C 0.9800
C43 H43A 0.9800
C43 H43B 0.9800
C43 H43C 0.9800
C44 H44A 0.9800
C44 H44B 0.9800
C44 H44C 0.9800
C45 H45A 0.9800
C45 H45B 0.9800
C45 H45C 0.9800
C46 H46A 0.9800
C46 H46B 0.9800
C46 H46C 0.9800
C47 H47A 0.9800
C47 H47B 0.9800
C47 H47C 0.9800
C48 H48A 0.9800
C48 H48B 0.9800
C48 H48C 0.9800
C49 H49A 0.9800
C49 H49B 0.9800
C49 H49C 0.9800
C50 H50A 0.9800
C50 H50B 0.9800
C50 H50C 0.9800
C51 H51A 0.9800
C51 H51B 0.9800
C51 H51C 0.9800
C52 H52A 0.9800
C52 H52B 0.9800
C52 H52C 0.9800
C53 H53A 0.9800
C53 H53B 0.9800
C53 H53C 0.9800
C54 H54A 0.9800
C54 H54B 0.9800
C54 H54C 0.9800

loop_
_geom_torsion_atom_site_label_1
_geom_torsion_atom_site_label_2
_geom_torsion_atom_site_label_3
_geom_torsion_atom_site_label_4
_geom_torsion
Si1 Ge1 Ge2 Ge9 145.52(4)
Ge5 Ge1 Ge2 Ge9 28.54(2)
Ge4 Ge1 Ge2 Ge9 -29.25(3)
Ge3 Ge1 Ge2 Ge9 -95.20(2)
Si1 Ge1 Ge2 Ge6 -152.88(4)
Ge5 Ge1 Ge2 Ge6 90.14(2)
Ge4 Ge1 Ge2 Ge6 32.35(3)
Ge3 Ge1 Ge2 Ge6 -33.60(2)
Si1 Ge1 Ge2 Ge3 -119.28(5)
Ge5 Ge1 Ge2 Ge3 123.74(2)
Ge4 Ge1 Ge2 Ge3 65.95(3)
Si1 Ge1 Ge3 Ge7 -148.77(4)
Ge5 Ge1 Ge3 Ge7 32.51(3)
Ge4 Ge1 Ge3 Ge7 -26.99(2)
Ge2 Ge1 Ge3 Ge7 95.40(2)
Si1 Ge1 Ge3 Ge6 149.84(4)
Ge5 Ge1 Ge3 Ge6 -28.88(3)
Ge4 Ge1 Ge3 Ge6 -88.37(2)
Ge2 Ge1 Ge3 Ge6 34.01(2)
Si1 Ge1 Ge3 Ge2 115.83(5)
Ge5 Ge1 Ge3 Ge2 -62.89(2)
Ge4 Ge1 Ge3 Ge2 -122.39(2)
Ge9 Ge2 Ge3 Ge1 91.96(2)
Ge6 Ge2 Ge3 Ge1 140.40(2)
Ge1 Ge2 Ge3 Ge7 -90.68(2)
Ge9 Ge2 Ge3 Ge7 1.28(3)
Ge6 Ge2 Ge3 Ge7 49.72(2)
Ge1 Ge2 Ge3 Ge6 -140.40(2)
Ge9 Ge2 Ge3 Ge6 -48.44(2)
Si1 Ge1 Ge4 Ge7 153.76(4)
Ge5 Ge1 Ge4 Ge7 -94.69(2)
Ge3 Ge1 Ge4 Ge7 27.06(2)
Ge2 Ge1 Ge4 Ge7 -31.33(3)
Si1 Ge1 Ge4 Ge8 -145.04(4)
Ge5 Ge1 Ge4 Ge8 -33.50(2)
Ge3 Ge1 Ge4 Ge8 88.26(2)
Ge2 Ge1 Ge4 Ge8 29.87(3)
Si1 Ge1 Ge4 Ge5 -111.54(4)
Ge3 Ge1 Ge4 Ge5 121.76(2)
Ge2 Ge1 Ge4 Ge5 63.36(3)
Si1 Ge1 Ge5 Ge9 -150.69(4)
Ge4 Ge1 Ge5 Ge9 94.78(2)
Ge3 Ge1 Ge5 Ge9 28.13(3)
Ge2 Ge1 Ge5 Ge9 -28.74(2)
Si1 Ge1 Ge5 Ge8 147.84(4)
Ge4 Ge1 Ge5 Ge8 33.32(2)
Ge3 Ge1 Ge5 Ge8 -33.34(3)
Ge2 Ge1 Ge5 Ge8 -90.20(2)
Si1 Ge1 Ge5 Ge4 114.52(4)
Ge3 Ge1 Ge5 Ge4 -66.65(3)
Ge2 Ge1 Ge5 Ge4 -123.52(2)
Ge7 Ge4 Ge5 Ge1 91.26(2)
Ge8 Ge4 Ge5 Ge1 140.68(3)
Ge1 Ge4 Ge5 Ge9 -92.89(2)
Ge7 Ge4 Ge5 Ge9 -1.63(2)
Ge8 Ge4 Ge5 Ge9 47.79(2)
Ge1 Ge4 Ge5 Ge8 -140.68(3)
Ge7 Ge4 Ge5 Ge8 -49.42(2)
Ge1 Ge3 Ge6 Ge2 -33.44(2)
Ge7 Ge3 Ge6 Ge2 -120.24(2)
Ge1 Ge3 Ge6 Ge7 86.80(2)
Ge2 Ge3 Ge6 Ge7 120.24(2)
Ge1 Ge3 Ge6 Ge9 14.08(3)
Ge7 Ge3 Ge6 Ge9 -72.72(2)
Ge2 Ge3 Ge6 Ge9 47.52(2)
Ge1 Ge3 Ge6 Tl1 79.90(3)
Ge7 Ge3 Ge6 Tl1 -6.90(2)
Ge2 Ge3 Ge6 Tl1 113.34(3)
Ge1 Ge2 Ge6 Ge3 33.32(2)
Ge9 Ge2 Ge6 Ge3 122.06(2)
Ge1 Ge2 Ge6 Ge7 -15.45(3)
Ge9 Ge2 Ge6 Ge7 73.30(2)
Ge3 Ge2 Ge6 Ge7 -48.77(2)
Ge1 Ge2 Ge6 Ge9 -88.74(2)
Ge3 Ge2 Ge6 Ge9 -122.06(2)
Ge1 Ge2 Ge6 Tl1 -80.88(3)
Ge9 Ge2 Ge6 Tl1 7.86(2)
Ge3 Ge2 Ge6 Tl1 -114.20(3)
Ge1 Ge4 Ge7 Si5 -134.87(4)
Ge8 Ge4 Ge7 Si5 121.61(4)
Ge5 Ge4 Ge7 Si5 168.84(4)
Ge1 Ge4 Ge7 Ge3 -26.73(2)
Ge8 Ge4 Ge7 Ge3 -130.25(2)
Ge5 Ge4 Ge7 Ge3 -83.02(2)
Ge1 Ge4 Ge7 Ge8 103.52(2)
Ge5 Ge4 Ge7 Ge8 47.226(19)
Ge1 Ge4 Ge7 Ge6 20.07(3)
Ge8 Ge4 Ge7 Ge6 -83.45(3)
Ge5 Ge4 Ge7 Ge6 -36.22(3)
Ge1 Ge4 Ge7 Tl1 97.29(3)
Ge8 Ge4 Ge7 Tl1 -6.22(2)
Ge5 Ge4 Ge7 Tl1 41.00(3)
Ge1 Ge3 Ge7 Si5 132.22(4)
Ge6 Ge3 Ge7 Si5 -123.25(4)
Ge2 Ge3 Ge7 Si5 -170.84(4)
Ge1 Ge3 Ge7 Ge4 26.63(2)
Ge6 Ge3 Ge7 Ge4 131.16(2)
Ge2 Ge3 Ge7 Ge4 83.57(2)
Ge1 Ge3 Ge7 Ge8 -20.90(3)
Ge6 Ge3 Ge7 Ge8 83.63(3)
Ge2 Ge3 Ge7 Ge8 36.05(3)
Ge1 Ge3 Ge7 Ge6 -104.53(2)
Ge2 Ge3 Ge7 Ge6 -47.59(2)
Ge1 Ge3 Ge7 Tl1 -97.42(3)
Ge6 Ge3 Ge7 Tl1 7.11(2)
Ge2 Ge3 Ge7 Tl1 -40.48(3)
Ge3 Ge6 Ge7 Si5 93.42(5)
Ge2 Ge6 Ge7 Si5 145.81(5)
Ge9 Ge6 Ge7 Si5 -158.24(5)
Tl1 Ge6 Ge7 Si5 -93.03(5)
Ge3 Ge6 Ge7 Ge4 -55.75(3)
Ge2 Ge6 Ge7 Ge4 -3.36(3)
Ge9 Ge6 Ge7 Ge4 52.59(3)
Tl1 Ge6 Ge7 Ge4 117.80(2)
Ge2 Ge6 Ge7 Ge3 52.39(2)
Ge9 Ge6 Ge7 Ge3 108.34(2)
Tl1 Ge6 Ge7 Ge3 173.56(2)
Ge3 Ge6 Ge7 Ge8 -116.00(2)
Ge2 Ge6 Ge7 Ge8 -63.62(3)
Ge9 Ge6 Ge7 Ge8 -7.67(2)
Tl1 Ge6 Ge7 Ge8 57.551(18)
Ge3 Ge6 Ge7 Tl1 -173.56(2)
Ge2 Ge6 Ge7 Tl1 -121.17(2)
Ge9 Ge6 Ge7 Tl1 -65.216(17)
Ge1 Ge4 Ge8 Ge5 32.80(2)
Ge7 Ge4 Ge8 Ge5 120.32(2)
Ge1 Ge4 Ge8 Ge9 -14.48(3)
Ge7 Ge4 Ge8 Ge9 73.03(2)
Ge5 Ge4 Ge8 Ge9 -47.29(2)
Ge1 Ge4 Ge8 Ge7 -87.51(3)
Ge5 Ge4 Ge8 Ge7 -120.32(2)
Ge1 Ge4 Ge8 Tl1 -81.40(3)
Ge7 Ge4 Ge8 Tl1 6.11(2)
Ge5 Ge4 Ge8 Tl1 -114.20(3)
Ge1 Ge5 Ge8 Ge4 -33.01(2)
Ge9 Ge5 Ge8 Ge4 -122.73(2)
Ge1 Ge5 Ge8 Ge9 89.72(2)
Ge4 Ge5 Ge8 Ge9 122.73(2)
Ge1 Ge5 Ge8 Ge7 15.82(3)
Ge9 Ge5 Ge8 Ge7 -73.90(2)
Ge4 Ge5 Ge8 Ge7 48.83(2)
Ge1 Ge5 Ge8 Tl1 81.95(3)
Ge9 Ge5 Ge8 Tl1 -7.76(2)
Ge4 Ge5 Ge8 Tl1 114.96(3)
Si5 Ge7 Ge8 Ge4 -91.89(5)
Ge3 Ge7 Ge8 Ge4 56.54(3)
Ge6 Ge7 Ge8 Ge4 116.57(2)
Tl1 Ge7 Ge8 Ge4 174.34(2)
Si5 Ge7 Ge8 Ge5 -144.61(5)
Ge4 Ge7 Ge8 Ge5 -52.72(2)
Ge3 Ge7 Ge8 Ge5 3.82(3)
Ge6 Ge7 Ge8 Ge5 63.85(3)
Tl1 Ge7 Ge8 Ge5 121.62(2)
Si5 Ge7 Ge8 Ge9 159.26(5)
Ge4 Ge7 Ge8 Ge9 -108.85(2)
Ge3 Ge7 Ge8 Ge9 -52.31(3)
Ge6 Ge7 Ge8 Ge9 7.72(2)
Tl1 Ge7 Ge8 Ge9 65.492(17)
Si5 Ge7 Ge8 Tl1 93.77(5)
Ge4 Ge7 Ge8 Tl1 -174.34(2)
Ge3 Ge7 Ge8 Tl1 -117.80(3)
Ge6 Ge7 Ge8 Tl1 -57.774(18)
Ge1 Ge5 Ge9 Si9 134.83(4)
Ge8 Ge5 Ge9 Si9 -122.68(4)
Ge4 Ge5 Ge9 Si9 -168.21(4)
Ge1 Ge5 Ge9 Ge2 28.45(2)
Ge8 Ge5 Ge9 Ge2 130.94(2)
Ge4 Ge5 Ge9 Ge2 85.41(2)
Ge1 Ge5 Ge9 Ge8 -102.49(2)
Ge4 Ge5 Ge9 Ge8 -45.53(2)
Ge1 Ge5 Ge9 Ge6 -17.90(3)
Ge8 Ge5 Ge9 Ge6 84.59(3)
Ge4 Ge5 Ge9 Ge6 39.06(3)
Ge1 Ge5 Ge9 Tl1 -94.48(3)
Ge8 Ge5 Ge9 Tl1 8.01(2)
Ge4 Ge5 Ge9 Tl1 -37.52(3)
Ge1 Ge2 Ge9 Si9 -131.86(4)
Ge6 Ge2 Ge9 Si9 125.07(4)
Ge3 Ge2 Ge9 Si9 171.08(4)
Ge1 Ge2 Ge9 Ge5 -28.13(2)
Ge6 Ge2 Ge9 Ge5 -131.20(2)
Ge3 Ge2 Ge9 Ge5 -85.18(2)
Ge1 Ge2 Ge9 Ge8 18.59(3)
Ge6 Ge2 Ge9 Ge8 -84.48(3)
Ge3 Ge2 Ge9 Ge8 -38.47(3)
Ge1 Ge2 Ge9 Ge6 103.07(2)
Ge3 Ge2 Ge9 Ge6 46.01(2)
Ge1 Ge2 Ge9 Tl1 94.86(3)
Ge6 Ge2 Ge9 Tl1 -8.21(2)
Ge3 Ge2 Ge9 Tl1 37.81(3)
Ge4 Ge8 Ge9 Si9 141.60(5)
Ge5 Ge8 Ge9 Si9 90.42(5)
Ge7 Ge8 Ge9 Si9 -162.38(5)
Tl1 Ge8 Ge9 Si9 -96.82(5)
Ge4 Ge8 Ge9 Ge5 51.19(2)
Ge7 Ge8 Ge9 Ge5 107.20(2)
Tl1 Ge8 Ge9 Ge5 172.77(2)
Ge4 Ge8 Ge9 Ge2 -3.04(3)
Ge5 Ge8 Ge9 Ge2 -54.23(2)
Ge7 Ge8 Ge9 Ge2 52.98(3)
Tl1 Ge8 Ge9 Ge2 118.54(2)
Ge4 Ge8 Ge9 Ge6 -63.72(3)
Ge5 Ge8 Ge9 Ge6 -114.91(3)
Ge7 Ge8 Ge9 Ge6 -7.71(2)
Tl1 Ge8 Ge9 Ge6 57.861(19)
Ge4 Ge8 Ge9 Tl1 -121.58(2)
Ge5 Ge8 Ge9 Tl1 -172.77(2)
Ge7 Ge8 Ge9 Tl1 -65.567(17)
Ge3 Ge6 Ge9 Si9 -142.77(5)
Ge2 Ge6 Ge9 Si9 -91.54(5)
Ge7 Ge6 Ge9 Si9 161.24(5)
Tl1 Ge6 Ge9 Si9 95.86(5)
Ge3 Ge6 Ge9 Ge5 2.72(3)
Ge2 Ge6 Ge9 Ge5 53.94(2)
Ge7 Ge6 Ge9 Ge5 -53.28(3)
Tl1 Ge6 Ge9 Ge5 -118.66(2)
Ge3 Ge6 Ge9 Ge2 -51.22(2)
Ge7 Ge6 Ge9 Ge2 -107.22(2)
Tl1 Ge6 Ge9 Ge2 -172.60(2)
Ge3 Ge6 Ge9 Ge8 63.67(3)
Ge2 Ge6 Ge9 Ge8 114.89(2)
Ge7 Ge6 Ge9 Ge8 7.68(2)
Tl1 Ge6 Ge9 Ge8 -57.702(18)
Ge3 Ge6 Ge9 Tl1 121.37(2)
Ge2 Ge6 Ge9 Tl1 172.60(2)
Ge7 Ge6 Ge9 Tl1 65.380(16)
Si9 Ge9 Tl1 Ge7 178.27(4)
Ge5 Ge9 Tl1 Ge7 48.51(2)
Ge2 Ge9 Tl1 Ge7 -48.54(3)
Ge8 Ge9 Tl1 Ge7 56.190(17)
Ge6 Ge9 Tl1 Ge7 -56.376(19)
Si9 Ge9 Tl1 Ge8 122.08(4)
Ge5 Ge9 Tl1 Ge8 -7.68(2)
Ge2 Ge9 Tl1 Ge8 -104.73(3)
Ge6 Ge9 Tl1 Ge8 -112.57(2)
Si9 Ge9 Tl1 Ge6 -125.36(4)
Ge5 Ge9 Tl1 Ge6 104.89(3)
Ge2 Ge9 Tl1 Ge6 7.84(2)
Ge8 Ge9 Tl1 Ge6 112.57(2)
Si5 Ge7 Tl1 Ge9 -178.52(4)
Ge4 Ge7 Tl1 Ge9 -50.18(2)
Ge3 Ge7 Tl1 Ge9 49.77(2)
Ge8 Ge7 Tl1 Ge9 -56.132(17)
Ge6 Ge7 Tl1 Ge9 56.527(17)
Si5 Ge7 Tl1 Ge8 -122.39(4)
Ge4 Ge7 Tl1 Ge8 5.95(2)
Ge3 Ge7 Tl1 Ge8 105.90(3)
Ge6 Ge7 Tl1 Ge8 112.66(2)
Si5 Ge7 Tl1 Ge6 124.95(4)
Ge4 Ge7 Tl1 Ge6 -106.71(3)
Ge3 Ge7 Tl1 Ge6 -6.76(2)
Ge8 Ge7 Tl1 Ge6 -112.66(2)
Ge4 Ge8 Tl1 Ge9 87.29(3)
Ge5 Ge8 Tl1 Ge9 7.36(2)
Ge7 Ge8 Tl1 Ge9 93.10(2)
Ge4 Ge8 Tl1 Ge7 -5.81(2)
Ge5 Ge8 Tl1 Ge7 -85.74(3)
Ge9 Ge8 Tl1 Ge7 -93.10(2)
Ge4 Ge8 Tl1 Ge6 40.67(2)
Ge5 Ge8 Tl1 Ge6 -39.26(2)
Ge9 Ge8 Tl1 Ge6 -46.625(17)
Ge7 Ge8 Tl1 Ge6 46.477(17)
Ge3 Ge6 Tl1 Ge9 -86.16(3)
Ge2 Ge6 Tl1 Ge9 -7.48(2)
Ge7 Ge6 Tl1 Ge9 -92.73(2)
Ge3 Ge6 Tl1 Ge7 6.58(2)
Ge2 Ge6 Tl1 Ge7 85.25(3)
Ge9 Ge6 Tl1 Ge7 92.73(2)
Ge3 Ge6 Tl1 Ge8 -39.79(2)
Ge2 Ge6 Tl1 Ge8 38.89(2)
Ge7 Ge6 Tl1 Ge8 -46.367(18)
Ge9 Ge6 Tl1 Ge8 46.367(17)
Ge5 Ge1 Si1 Si2 171.10(4)
Ge4 Ge1 Si1 Si2 -108.79(5)
Ge3 Ge1 Si1 Si2 -7.56(7)
Ge2 Ge1 Si1 Si2 76.80(6)
Ge5 Ge1 Si1 Si4 52.25(7)
Ge4 Ge1 Si1 Si4 132.36(5)
Ge3 Ge1 Si1 Si4 -126.41(5)
Ge2 Ge1 Si1 Si4 -42.05(7)
Ge5 Ge1 Si1 Si3 -66.72(6)
Ge4 Ge1 Si1 Si3 13.39(7)
Ge3 Ge1 Si1 Si3 114.62(6)
Ge2 Ge1 Si1 Si3 -161.02(5)
Si4 Si1 Si2 C3 179.3(2)
Si3 Si1 Si2 C3 -53.5(2)
Ge1 Si1 Si2 C3 62.4(2)
Si4 Si1 Si2 C1 -58.2(2)
Si3 Si1 Si2 C1 69.0(2)
Ge1 Si1 Si2 C1 -175.1(2)
Si4 Si1 Si2 C2 60.4(2)
Si3 Si1 Si2 C2 -172.4(2)
Ge1 Si1 Si2 C2 -56.5(2)
Si2 Si1 Si3 C4 -67.9(2)
Si4 Si1 Si3 C4 59.3(2)
Ge1 Si1 Si3 C4 176.4(2)
Si2 Si1 Si3 C6 52.0(2)
Si4 Si1 Si3 C6 179.22(19)
Ge1 Si1 Si3 C6 -63.7(2)
Si2 Si1 Si3 C5 172.2(2)
Si4 Si1 Si3 C5 -60.6(2)
Ge1 Si1 Si3 C5 56.4(2)
Si2 Si1 Si4 C9 -53.0(2)
Si3 Si1 Si4 C9 177.7(2)
Ge1 Si1 Si4 C9 62.2(2)
Si2 Si1 Si4 C8 -173.8(2)
Si3 Si1 Si4 C8 56.8(2)
Ge1 Si1 Si4 C8 -58.6(2)
Si2 Si1 Si4 C7 67.5(2)
Si3 Si1 Si4 C7 -61.9(2)
Ge1 Si1 Si4 C7 -177.36(19)
Ge4 Ge7 Si5 Si7 -80.76(6)
Ge3 Ge7 Si5 Si7 -164.82(5)
Ge8 Ge7 Si5 Si7 -14.91(8)
Ge6 Ge7 Si5 Si7 128.06(6)
Tl1 Ge7 Si5 Si7 56.30(6)
Ge4 Ge7 Si5 Si6 38.71(7)
Ge3 Ge7 Si5 Si6 -45.35(7)
Ge8 Ge7 Si5 Si6 104.56(6)
Ge6 Ge7 Si5 Si6 -112.47(6)
Tl1 Ge7 Si5 Si6 175.77(5)
Ge4 Ge7 Si5 Si8 159.30(5)
Ge3 Ge7 Si5 Si8 75.24(6)
Ge8 Ge7 Si5 Si8 -134.85(5)
Ge6 Ge7 Si5 Si8 8.12(8)
Tl1 Ge7 Si5 Si8 -63.64(6)
Si7 Si5 Si6 C10 162.8(2)
Si8 Si5 Si6 C10 -75.4(2)
Ge7 Si5 Si6 C10 42.8(2)
Si7 Si5 Si6 C11 40.8(2)
Si8 Si5 Si6 C11 162.5(2)
Ge7 Si5 Si6 C11 -79.2(2)
Si7 Si5 Si6 C12 -78.5(2)
Si8 Si5 Si6 C12 43.3(2)
Ge7 Si5 Si6 C12 161.5(2)
Si6 Si5 Si7 C14 159.9(2)
Si8 Si5 Si7 C14 38.4(2)
Ge7 Si5 Si7 C14 -78.8(2)
Si6 Si5 Si7 C15 42.5(2)
Si8 Si5 Si7 C15 -79.0(2)
Ge7 Si5 Si7 C15 163.9(2)
Si6 Si5 Si7 C13 -77.1(2)
Si8 Si5 Si7 C13 161.44(19)
Ge7 Si5 Si7 C13 44.3(2)
Si7 Si5 Si8 C17 -71.5(2)
Si6 Si5 Si8 C17 168.4(2)
Ge7 Si5 Si8 C17 47.2(2)
Si7 Si5 Si8 C18 49.7(2)
Si6 Si5 Si8 C18 -70.4(2)
Ge7 Si5 Si8 C18 168.4(2)
Si7 Si5 Si8 C16 168.9(2)
Si6 Si5 Si8 C16 48.7(2)
Ge7 Si5 Si8 C16 -72.4(2)
Ge5 Ge9 Si9 Si12 -145.73(6)
Ge2 Ge9 Si9 Si12 -65.08(7)
Ge8 Ge9 Si9 Si12 148.57(5)
Ge6 Ge9 Si9 Si12 1.87(8)
Tl1 Ge9 Si9 Si12 75.57(6)
Ge5 Ge9 Si9 Si11 95.04(6)
Ge2 Ge9 Si9 Si11 175.70(5)
Ge8 Ge9 Si9 Si11 29.35(8)
Ge6 Ge9 Si9 Si11 -117.35(6)
Tl1 Ge9 Si9 Si11 -43.66(7)
Ge5 Ge9 Si9 Si10 -25.99(7)
Ge2 Ge9 Si9 Si10 54.67(7)
Ge8 Ge9 Si9 Si10 -91.68(7)
Ge6 Ge9 Si9 Si10 121.62(6)
Tl1 Ge9 Si9 Si10 -164.69(5)
Si12 Si9 Si10 C21 -46.1(2)
Si11 Si9 Si10 C21 74.4(2)
Ge9 Si9 Si10 C21 -163.9(2)
Si12 Si9 Si10 C19 72.6(2)
Si11 Si9 Si10 C19 -166.9(2)
Ge9 Si9 Si10 C19 -45.2(2)
Si12 Si9 Si10 C20 -165.8(2)
Si11 Si9 Si10 C20 -45.3(3)
Ge9 Si9 Si10 C20 76.4(3)
Si12 Si9 Si11 C22 -161.6(2)
Si10 Si9 Si11 C22 77.9(3)
Ge9 Si9 Si11 C22 -44.3(3)
Si12 Si9 Si11 C24 -37.9(2)
Si10 Si9 Si11 C24 -158.4(2)
Ge9 Si9 Si11 C24 79.4(2)
Si12 Si9 Si11 C23 81.3(2)
Si10 Si9 Si11 C23 -39.2(2)
Ge9 Si9 Si11 C23 -161.4(2)
Si11 Si9 Si12 C27 73.5(2)
Si10 Si9 Si12 C27 -166.5(2)
Ge9 Si9 Si12 C27 -46.1(2)
Si11 Si9 Si12 C25 -165.0(2)
Si10 Si9 Si12 C25 -45.0(2)
Ge9 Si9 Si12 C25 75.5(2)
Si11 Si9 Si12 C26 -46.4(3)
Si10 Si9 Si12 C26 73.6(3)
Ge9 Si9 Si12 C26 -166.0(2)
Si13 Ge10 Ge11 Ge18 143.37(5)
Ge12 Ge10 Ge11 Ge18 -94.85(2)
Ge13 Ge10 Ge11 Ge18 -26.57(3)
Ge14 Ge10 Ge11 Ge18 29.60(2)
Si13 Ge10 Ge11 Ge15 -154.93(5)
Ge12 Ge10 Ge11 Ge15 -33.15(2)
Ge13 Ge10 Ge11 Ge15 35.13(3)
Ge14 Ge10 Ge11 Ge15 91.30(3)
Si13 Ge10 Ge11 Ge12 -121.78(5)
Ge13 Ge10 Ge11 Ge12 68.28(3)
Ge14 Ge10 Ge11 Ge12 124.45(2)
Si13 Ge10 Ge12 Ge16 -147.21(5)
Ge13 Ge10 Ge12 Ge16 -25.79(2)
Ge14 Ge10 Ge12 Ge16 33.92(3)
Ge11 Ge10 Ge12 Ge16 95.15(2)
Si13 Ge10 Ge12 Ge15 151.37(5)
Ge13 Ge10 Ge12 Ge15 -87.22(3)
Ge14 Ge10 Ge12 Ge15 -27.51(3)
Ge11 Ge10 Ge12 Ge15 33.72(2)
Si13 Ge10 Ge12 Ge11 117.64(5)
Ge13 Ge10 Ge12 Ge11 -120.94(2)
Ge14 Ge10 Ge12 Ge11 -61.23(2)
Ge18 Ge11 Ge12 Ge10 92.78(3)
Ge15 Ge11 Ge12 Ge10 140.75(3)
Ge10 Ge11 Ge12 Ge16 -90.00(3)
Ge18 Ge11 Ge12 Ge16 2.78(2)
Ge15 Ge11 Ge12 Ge16 50.75(2)
Ge10 Ge11 Ge12 Ge15 -140.75(3)
Ge18 Ge11 Ge12 Ge15 -47.97(2)
Si13 Ge10 Ge13 Ge16 155.70(4)
Ge12 Ge10 Ge13 Ge16 26.16(2)
Ge14 Ge10 Ge13 Ge16 -94.92(2)
Ge11 Ge10 Ge13 Ge16 -33.77(3)
Si13 Ge10 Ge13 Ge17 -143.25(4)
Ge12 Ge10 Ge13 Ge17 87.22(3)
Ge14 Ge10 Ge13 Ge17 -33.86(2)
Ge11 Ge10 Ge13 Ge17 27.29(3)
Si13 Ge10 Ge13 Ge14 -109.38(5)
Ge12 Ge10 Ge13 Ge14 121.08(2)
Ge11 Ge10 Ge13 Ge14 61.15(2)
Si13 Ge10 Ge14 Ge18 -152.53(4)
Ge12 Ge10 Ge14 Ge18 26.48(3)
Ge13 Ge10 Ge14 Ge18 94.62(2)
Ge11 Ge10 Ge14 Ge18 -29.86(2)
Si13 Ge10 Ge14 Ge17 145.96(4)
Ge12 Ge10 Ge14 Ge17 -35.03(3)
Ge13 Ge10 Ge14 Ge17 33.11(2)
Ge11 Ge10 Ge14 Ge17 -91.38(2)
Si13 Ge10 Ge14 Ge13 112.85(5)
Ge12 Ge10 Ge14 Ge13 -68.14(3)
Ge11 Ge10 Ge14 Ge13 -124.48(2)
Ge16 Ge13 Ge14 Ge10 90.68(3)
Ge17 Ge13 Ge14 Ge10 140.75(3)
Ge10 Ge13 Ge14 Ge18 -93.47(3)
Ge16 Ge13 Ge14 Ge18 -2.80(3)
Ge17 Ge13 Ge14 Ge18 47.27(2)
Ge10 Ge13 Ge14 Ge17 -140.75(3)
Ge16 Ge13 Ge14 Ge17 -50.07(2)
Ge10 Ge12 Ge15 Ge11 -33.24(2)
Ge16 Ge12 Ge15 Ge11 -118.87(2)
Ge10 Ge12 Ge15 Ge18 14.05(3)
Ge16 Ge12 Ge15 Ge18 -71.59(2)
Ge11 Ge12 Ge15 Ge18 47.29(2)
Ge10 Ge12 Ge15 Ge16 85.64(3)
Ge11 Ge12 Ge15 Ge16 118.87(2)
Ge10 Ge12 Ge15 Tl2 80.71(3)
Ge16 Ge12 Ge15 Tl2 -4.92(2)
Ge11 Ge12 Ge15 Tl2 113.95(3)
Ge10 Ge11 Ge15 Ge12 32.75(2)
Ge18 Ge11 Ge15 Ge12 122.69(2)
Ge10 Ge11 Ge15 Ge18 -89.94(3)
Ge12 Ge11 Ge15 Ge18 -122.69(2)
Ge10 Ge11 Ge15 Ge16 -16.88(3)
Ge18 Ge11 Ge15 Ge16 73.06(2)
Ge12 Ge11 Ge15 Ge16 -49.63(2)
Ge10 Ge11 Ge15 Tl2 -81.27(3)
Ge18 Ge11 Ge15 Tl2 8.66(2)
Ge12 Ge11 Ge15 Tl2 -114.02(3)
Ge10 Ge13 Ge16 Si17 -133.62(4)
Ge17 Ge13 Ge16 Si17 121.31(4)
Ge14 Ge13 Ge16 Si17 169.48(4)
Ge10 Ge13 Ge16 Ge12 -25.58(2)
Ge17 Ge13 Ge16 Ge12 -130.64(2)
Ge14 Ge13 Ge16 Ge12 -82.47(2)
Ge10 Ge13 Ge16 Ge17 105.06(2)
Ge14 Ge13 Ge16 Ge17 48.17(2)
Ge10 Ge13 Ge16 Ge15 21.43(3)
Ge17 Ge13 Ge16 Ge15 -83.64(3)
Ge14 Ge13 Ge16 Ge15 -35.47(3)
Ge10 Ge13 Ge16 Tl2 99.36(3)
Ge17 Ge13 Ge16 Tl2 -5.71(2)
Ge14 Ge13 Ge16 Tl2 42.46(3)
Ge10 Ge12 Ge16 Si17 125.42(4)
Ge15 Ge12 Ge16 Si17 -129.33(4)
Ge11 Ge12 Ge16 Si17 -177.63(4)
Ge10 Ge12 Ge16 Ge13 25.60(2)
Ge15 Ge12 Ge16 Ge13 130.85(2)
Ge11 Ge12 Ge16 Ge13 82.56(2)
Ge10 Ge12 Ge16 Ge17 -22.16(3)
Ge15 Ge12 Ge16 Ge17 83.09(3)
Ge11 Ge12 Ge16 Ge17 34.79(3)
Ge10 Ge12 Ge16 Ge15 -105.25(2)
Ge11 Ge12 Ge16 Ge15 -48.293(19)
Ge10 Ge12 Ge16 Tl2 -100.14(3)
Ge15 Ge12 Ge16 Tl2 5.11(2)
Ge11 Ge12 Ge16 Tl2 -43.19(3)
Ge12 Ge15 Ge16 Si17 88.82(5)
Ge11 Ge15 Ge16 Si17 142.29(5)
Ge18 Ge15 Ge16 Si17 -161.66(5)
Tl2 Ge15 Ge16 Si17 -95.81(5)
Ge12 Ge15 Ge16 Ge13 -56.77(3)
Ge11 Ge15 Ge16 Ge13 -3.31(3)
Ge18 Ge15 Ge16 Ge13 52.75(3)
Tl2 Ge15 Ge16 Ge13 118.59(3)
Ge11 Ge15 Ge16 Ge12 53.47(2)
Ge18 Ge15 Ge16 Ge12 109.52(2)
Tl2 Ge15 Ge16 Ge12 175.37(2)
Ge12 Ge15 Ge16 Ge17 -117.14(2)
Ge11 Ge15 Ge16 Ge17 -63.67(3)
Ge18 Ge15 Ge16 Ge17 -7.62(2)
Tl2 Ge15 Ge16 Ge17 58.228(17)
Ge12 Ge15 Ge16 Tl2 -175.37(2)
Ge11 Ge15 Ge16 Tl2 -121.90(2)
Ge18 Ge15 Ge16 Tl2 -65.846(15)
Ge10 Ge13 Ge17 Ge16 -86.19(3)
Ge14 Ge13 Ge17 Ge16 -119.40(2)
Ge10 Ge13 Ge17 Ge18 -13.47(3)
Ge16 Ge13 Ge17 Ge18 72.72(2)
Ge14 Ge13 Ge17 Ge18 -46.68(2)
Ge10 Ge13 Ge17 Ge14 33.21(2)
Ge16 Ge13 Ge17 Ge14 119.40(2)
Ge10 Ge13 Ge17 Tl2 -80.71(3)
Ge16 Ge13 Ge17 Tl2 5.49(2)
Ge14 Ge13 Ge17 Tl2 -113.92(3)
Si17 Ge16 Ge17 Ge13 -85.63(4)
Ge12 Ge16 Ge17 Ge13 57.23(3)
Ge15 Ge16 Ge17 Ge13 116.79(2)
Tl2 Ge16 Ge17 Ge13 174.88(2)
Si17 Ge16 Ge17 Ge18 165.23(4)
Ge13 Ge16 Ge17 Ge18 -109.14(2)
Ge12 Ge16 Ge17 Ge18 -51.91(3)
Ge15 Ge16 Ge17 Ge18 7.65(2)
Tl2 Ge16 Ge17 Ge18 65.745(16)
Si17 Ge16 Ge17 Ge14 -138.67(4)
Ge13 Ge16 Ge17 Ge14 -53.04(2)
Ge12 Ge16 Ge17 Ge14 4.19(3)
Ge15 Ge16 Ge17 Ge14 63.75(2)
Tl2 Ge16 Ge17 Ge14 121.85(2)
Si17 Ge16 Ge17 Tl2 99.49(4)
Ge13 Ge16 Ge17 Tl2 -174.88(2)
Ge12 Ge16 Ge17 Tl2 -117.66(3)
Ge15 Ge16 Ge17 Tl2 -58.094(17)
Ge10 Ge14 Ge17 Ge13 -32.89(2)
Ge18 Ge14 Ge17 Ge13 -123.43(2)
Ge10 Ge14 Ge17 Ge16 16.31(3)
Ge18 Ge14 Ge17 Ge16 -74.22(2)
Ge13 Ge14 Ge17 Ge16 49.21(2)
Ge10 Ge14 Ge17 Ge18 90.53(2)
Ge13 Ge14 Ge17 Ge18 123.43(2)
Ge10 Ge14 Ge17 Tl2 81.49(3)
Ge18 Ge14 Ge17 Tl2 -9.04(2)
Ge13 Ge14 Ge17 Tl2 114.38(3)
Ge10 Ge14 Ge18 Si21 137.62(4)
Ge17 Ge14 Ge18 Si21 -120.50(4)
Ge13 Ge14 Ge18 Si21 -165.42(4)
Ge10 Ge14 Ge18 Ge11 29.54(2)
Ge17 Ge14 Ge18 Ge11 131.43(2)
Ge13 Ge14 Ge18 Ge11 86.51(2)
Ge10 Ge14 Ge18 Ge17 -101.88(2)
Ge13 Ge14 Ge18 Ge17 -44.91(2)
Ge10 Ge14 Ge18 Ge15 -16.26(3)
Ge17 Ge14 Ge18 Ge15 85.62(3)
Ge13 Ge14 Ge18 Ge15 40.70(3)
Ge10 Ge14 Ge18 Tl2 -92.52(3)
Ge17 Ge14 Ge18 Tl2 9.37(2)
Ge13 Ge14 Ge18 Tl2 -35.55(3)
Ge10 Ge11 Ge18 Si21 -128.92(4)
Ge15 Ge11 Ge18 Si21 128.98(4)
Ge12 Ge11 Ge18 Si21 174.46(4)
Ge10 Ge11 Ge18 Ge14 -29.40(2)
Ge15 Ge11 Ge18 Ge14 -131.50(2)
Ge12 Ge11 Ge18 Ge14 -86.02(2)
Ge10 Ge11 Ge18 Ge17 16.92(3)
Ge15 Ge11 Ge18 Ge17 -85.18(3)
Ge12 Ge11 Ge18 Ge17 -39.70(3)
Ge10 Ge11 Ge18 Ge15 102.10(2)
Ge12 Ge11 Ge18 Ge15 45.48(2)
Ge10 Ge11 Ge18 Tl2 93.13(3)
Ge15 Ge11 Ge18 Tl2 -8.96(2)
Ge12 Ge11 Ge18 Tl2 36.52(3)
Ge13 Ge17 Ge18 Si21 138.50(4)
Ge16 Ge17 Ge18 Si21 -165.66(4)
Ge14 Ge17 Ge18 Si21 88.01(4)
Tl2 Ge17 Ge18 Si21 -100.42(4)
Ge13 Ge17 Ge18 Ge14 50.49(2)
Ge16 Ge17 Ge18 Ge14 106.33(2)
Tl2 Ge17 Ge18 Ge14 171.57(2)
Ge13 Ge17 Ge18 Ge11 -2.62(3)
Ge16 Ge17 Ge18 Ge11 53.22(3)
Ge14 Ge17 Ge18 Ge11 -53.11(3)
Tl2 Ge17 Ge18 Ge11 118.46(3)
Ge13 Ge17 Ge18 Ge15 -63.53(2)
Ge16 Ge17 Ge18 Ge15 -7.69(2)
Ge14 Ge17 Ge18 Ge15 -114.03(2)
Tl2 Ge17 Ge18 Ge15 57.547(17)
Ge13 Ge17 Ge18 Tl2 -121.08(2)
Ge16 Ge17 Ge18 Tl2 -65.240(16)
Ge14 Ge17 Ge18 Tl2 -171.57(2)
Ge12 Ge15 Ge18 Si21 -142.26(5)
Ge11 Ge15 Ge18 Si21 -91.17(5)
Ge16 Ge15 Ge18 Si21 162.03(5)
Tl2 Ge15 Ge18 Si21 96.93(5)
Ge12 Ge15 Ge18 Ge14 1.77(3)
Ge11 Ge15 Ge18 Ge14 52.85(2)
Ge16 Ge15 Ge18 Ge14 -53.94(3)
Tl2 Ge15 Ge18 Ge14 -119.04(3)
Ge12 Ge15 Ge18 Ge11 -51.08(2)
Ge16 Ge15 Ge18 Ge11 -106.79(2)
Tl2 Ge15 Ge18 Ge11 -171.89(2)
Ge12 Ge15 Ge18 Ge17 63.30(3)
Ge11 Ge15 Ge18 Ge17 114.39(2)
Ge16 Ge15 Ge18 Ge17 7.60(2)
Tl2 Ge15 Ge18 Ge17 -57.508(17)
Ge12 Ge15 Ge18 Tl2 120.81(2)
Ge11 Ge15 Ge18 Tl2 171.89(2)
Ge16 Ge15 Ge18 Tl2 65.104(15)
Si17 Ge16 Tl2 Ge18 -174.27(4)
Ge13 Ge16 Tl2 Ge18 -50.60(3)
Ge12 Ge16 Tl2 Ge18 51.63(2)
Ge17 Ge16 Tl2 Ge18 -56.027(18)
Ge15 Ge16 Tl2 Ge18 56.461(17)
Si17 Ge16 Tl2 Ge17 -118.24(4)
Ge13 Ge16 Tl2 Ge17 5.42(2)
Ge12 Ge16 Tl2 Ge17 107.66(3)
Ge15 Ge16 Tl2 Ge17 112.49(2)
Si17 Ge16 Tl2 Ge15 129.27(4)
Ge13 Ge16 Tl2 Ge15 -107.06(3)
Ge12 Ge16 Tl2 Ge15 -4.83(2)
Ge17 Ge16 Tl2 Ge15 -112.49(2)
Si21 Ge18 Tl2 Ge16 173.86(4)
Ge14 Ge18 Tl2 Ge16 47.06(2)
Ge11 Ge18 Tl2 Ge16 -48.49(2)
Ge17 Ge18 Tl2 Ge16 56.062(17)
Ge15 Ge18 Tl2 Ge16 -57.053(18)
Si21 Ge18 Tl2 Ge17 117.80(4)
Ge14 Ge18 Tl2 Ge17 -9.00(2)
Ge11 Ge18 Tl2 Ge17 -104.55(3)
Ge15 Ge18 Tl2 Ge17 -113.11(2)
Si21 Ge18 Tl2 Ge15 -129.08(4)
Ge14 Ge18 Tl2 Ge15 104.11(3)
Ge11 Ge18 Tl2 Ge15 8.57(2)
Ge17 Ge18 Tl2 Ge15 113.11(2)
Ge13 Ge17 Tl2 Ge16 -5.23(2)
Ge18 Ge17 Tl2 Ge16 -93.01(2)
Ge14 Ge17 Tl2 Ge16 -84.47(3)
Ge13 Ge17 Tl2 Ge18 87.78(3)
Ge16 Ge17 Tl2 Ge18 93.01(2)
Ge14 Ge17 Tl2 Ge18 8.54(2)
Ge13 Ge17 Tl2 Ge15 41.62(2)
Ge16 Ge17 Tl2 Ge15 46.846(17)
Ge18 Ge17 Tl2 Ge15 -46.160(17)
Ge14 Ge17 Tl2 Ge15 -37.62(2)
Ge12 Ge15 Tl2 Ge16 4.72(2)
Ge11 Ge15 Tl2 Ge16 83.87(3)
Ge18 Ge15 Tl2 Ge16 92.10(2)
Ge12 Ge15 Tl2 Ge18 -87.38(3)
Ge11 Ge15 Tl2 Ge18 -8.23(2)
Ge16 Ge15 Tl2 Ge18 -92.10(2)
Ge12 Ge15 Tl2 Ge17 -41.48(2)
Ge11 Ge15 Tl2 Ge17 37.67(2)
Ge18 Ge15 Tl2 Ge17 45.901(16)
Ge16 Ge15 Tl2 Ge17 -46.198(18)
Ge12 Ge10 Si13 Si14 -125.82(6)
Ge13 Ge10 Si13 Si14 130.75(5)
Ge14 Ge10 Si13 Si14 53.02(7)
Ge11 Ge10 Si13 Si14 -38.66(8)
Ge12 Ge10 Si13 Si15 -6.61(9)
Ge13 Ge10 Si13 Si15 -110.04(7)
Ge14 Ge10 Si13 Si15 172.23(6)
Ge11 Ge10 Si13 Si15 80.55(7)
Ge12 Ge10 Si13 Si16 115.78(6)
Ge13 Ge10 Si13 Si16 12.36(8)
Ge14 Ge10 Si13 Si16 -65.37(7)
Ge11 Ge10 Si13 Si16 -157.05(5)
Si15 Si13 Si14 C28 -175.00(19)
Si16 Si13 Si14 C28 56.0(2)
Ge10 Si13 Si14 C28 -57.52(19)
Si15 Si13 Si14 C29 -55.3(2)
Si16 Si13 Si14 C29 175.7(2)
Ge10 Si13 Si14 C29 62.2(2)
Si15 Si13 Si14 C30 65.4(2)
Si16 Si13 Si14 C30 -63.5(2)
Ge10 Si13 Si14 C30 -177.10(19)
Si14 Si13 Si15 C31 68.3(4)
Si16 Si13 Si15 C31 -164.2(4)
Ge10 Si13 Si15 C31 -47.9(4)
Si14 Si13 Si15 C33 -51.9(2)
Si16 Si13 Si15 C33 75.6(2)
Ge10 Si13 Si15 C33 -168.2(2)
Si14 Si13 Si15 C32 -170.7(3)
Si16 Si13 Si15 C32 -43.1(3)
Ge10 Si13 Si15 C32 73.1(3)
Si14 Si13 Si16 C35 61.5(3)
Si15 Si13 Si16 C35 -65.6(3)
Ge10 Si13 Si16 C35 176.1(3)
Si14 Si13 Si16 C34 -57.1(2)
Si15 Si13 Si16 C34 175.8(2)
Ge10 Si13 Si16 C34 57.5(2)
Si14 Si13 Si16 C36 179.8(3)
Si15 Si13 Si16 C36 52.7(3)
Ge10 Si13 Si16 C36 -65.6(3)
Ge13 Ge16 Si17 Si19 158.19(5)
Ge12 Ge16 Si17 Si19 75.06(6)
Ge17 Ge16 Si17 Si19 -139.62(5)
Ge15 Ge16 Si17 Si19 9.17(8)
Tl2 Ge16 Si17 Si19 -65.96(6)
Ge13 Ge16 Si17 Si18 -82.30(6)
Ge12 Ge16 Si17 Si18 -165.42(5)
Ge17 Ge16 Si17 Si18 -20.10(7)
Ge15 Ge16 Si17 Si18 128.69(6)
Tl2 Ge16 Si17 Si18 53.56(6)
Ge13 Ge16 Si17 Si20 37.73(7)
Ge12 Ge16 Si17 Si20 -45.40(7)
Ge17 Ge16 Si17 Si20 99.93(7)
Ge15 Ge16 Si17 Si20 -111.29(7)
Tl2 Ge16 Si17 Si20 173.58(6)
Si19 Si17 Si18 C38 39.1(2)
Si20 Si17 Si18 C38 161.2(2)
Ge16 Si17 Si18 C38 -77.2(2)
Si19 Si17 Si18 C39 -79.8(2)
Si20 Si17 Si18 C39 42.4(2)
Ge16 Si17 Si18 C39 164.0(2)
Si19 Si17 Si18 C37 161.1(2)
Si20 Si17 Si18 C37 -76.8(2)
Ge16 Si17 Si18 C37 44.8(2)
Si18 Si17 Si19 C40 -71.7(2)
Si20 Si17 Si19 C40 167.5(2)
Ge16 Si17 Si19 C40 46.9(2)
Si18 Si17 Si19 C41 49.3(2)
Si20 Si17 Si19 C41 -71.5(2)
Ge16 Si17 Si19 C41 167.9(2)
Si18 Si17 Si19 C42 169.1(2)
Si20 Si17 Si19 C42 48.3(2)
Ge16 Si17 Si19 C42 -72.3(2)
Si19 Si17 Si20 C43 160.9(2)
Si18 Si17 Si20 C43 38.7(2)
Ge16 Si17 Si20 C43 -81.8(2)
Si19 Si17 Si20 C45 -77.2(2)
Si18 Si17 Si20 C45 160.6(2)
Ge16 Si17 Si20 C45 40.1(2)
Si19 Si17 Si20 C44 41.2(2)
Si18 Si17 Si20 C44 -80.9(2)
Ge16 Si17 Si20 C44 158.5(2)
Ge14 Ge18 Si21 Si23 -31.03(7)
Ge11 Ge18 Si21 Si23 47.64(7)
Ge17 Ge18 Si21 Si23 -95.00(7)
Ge15 Ge18 Si21 Si23 115.69(6)
Tl2 Ge18 Si21 Si23 -168.64(5)
Ge14 Ge18 Si21 Si24 87.89(6)
Ge11 Ge18 Si21 Si24 166.56(5)
Ge17 Ge18 Si21 Si24 23.93(7)
Ge15 Ge18 Si21 Si24 -125.39(5)
Tl2 Ge18 Si21 Si24 -49.71(6)
Ge14 Ge18 Si21 Si22 -154.06(5)
Ge11 Ge18 Si21 Si22 -75.39(6)
Ge17 Ge18 Si21 Si22 141.97(5)
Ge15 Ge18 Si21 Si22 -7.34(8)
Tl2 Ge18 Si21 Si22 68.33(6)
Si23 Si21 Si22 C47 -163.3(2)
Si24 Si21 Si22 C47 77.9(2)
Ge18 Si21 Si22 C47 -39.2(2)
Si23 Si21 Si22 C48 -41.6(2)
Si24 Si21 Si22 C48 -160.4(2)
Ge18 Si21 Si22 C48 82.5(2)
Si23 Si21 Si22 C46 77.3(2)
Si24 Si21 Si22 C46 -41.5(2)
Ge18 Si21 Si22 C46 -158.6(2)
Si24 Si21 Si23 C50 -163.90(19)
Si22 Si21 Si23 C50 77.1(2)
Ge18 Si21 Si23 C50 -45.7(2)
Si24 Si21 Si23 C51 -41.74(19)
Si22 Si21 Si23 C51 -160.78(18)
Ge18 Si21 Si23 C51 76.44(19)
Si24 Si21 Si23 C49 77.2(2)
Si22 Si21 Si23 C49 -41.8(2)
Ge18 Si21 Si23 C49 -164.6(2)
Si23 Si21 Si24 C53 -164.48(18)
Si22 Si21 Si24 C53 -44.50(19)
Ge18 Si21 Si24 C53 74.23(18)
Si23 Si21 Si24 C54 73.7(2)
Si22 Si21 Si24 C54 -166.3(2)
Ge18 Si21 Si24 C54 -47.6(2)
Si23 Si21 Si24 C52 -43.85(18)
Si22 Si21 Si24 C52 76.14(18)
Ge18 Si21 Si24 C52 -165.13(17)
